data_7063798
loop_
_publ_author_name
'Zaitsev, Andrei V.'
'Smol&#x2019;yakov, Alexander F.'
'Kononova, Elena G.'
'Ol'shevskaya, Valentina A.'

_publ_section_title
;
 Novel aza-BODIPY-carborane conjugates: synthesis and characterization
;
_journal_issue 21
_journal_name_full 'New Journal of Chemistry'
_journal_page_first 9035
_journal_page_last 9042
_journal_paper_doi 10.1039/D5NJ01231G
_journal_volume 49
_journal_year 2025
_chemical_formula_moiety 'C H2 Cl2, C36 H42 B21 F2 N3 S2'
_chemical_formula_sum 'C37 H44 B21 Cl2 F2 N3 S2'
_chemical_formula_weight 930.78
_space_group_crystal_system monoclinic
_space_group_IT_number 14
_space_group_name_Hall '-P 2yn'
_space_group_name_H-M_alt 'P 1 21/n 1'
_atom_sites_solution_hydrogens geom
_atom_sites_solution_primary dual
_audit_creation_date 2025-02-17
_audit_creation_method
;
Olex2 1.5
(compiled 2024.02.16 svn.r378c4104 for OlexSys, GUI svn.r6928)
;
_audit_update_record
;
2025-02-17 deposited with the CCDC.	2025-04-30 downloaded from the CCDC.
;
_cell_angle_alpha 90
_cell_angle_beta 94.5190(10)
_cell_angle_gamma 90
_cell_formula_units_Z 4
_cell_length_a 20.2330(6)
_cell_length_b 10.6778(3)
_cell_length_c 22.9940(7)
_cell_measurement_reflns_used 9876
_cell_measurement_temperature 120
_cell_measurement_theta_max 33.111
_cell_measurement_theta_min 2.30
_cell_volume 4952.3(3)
_computing_cell_refinement 'SAINT V8.40B (?, 2016)'
_computing_data_reduction 'SAINT V8.40B (?, 2016)'
_computing_molecular_graphics 'Olex2 1.5 (Dolomanov et al., 2009)'
_computing_publication_material 'Olex2 1.5 (Dolomanov et al., 2009)'
_computing_structure_refinement 'XL  (Sheldrick, 2008)'
_computing_structure_solution 'SHELXT 2014/4 (Sheldrick, 2014)'
_diffrn_ambient_temperature 120
_diffrn_detector_area_resol_mean 8
_diffrn_measured_fraction_theta_full 0.999
_diffrn_measured_fraction_theta_max 0.999
_diffrn_measurement_device_type 'Bruker APEX-II CCD'
_diffrn_measurement_method '\f and \w scans'
_diffrn_radiation_type MoK\a
_diffrn_radiation_wavelength 0.71073
_diffrn_reflns_av_R_equivalents 0.0511
_diffrn_reflns_av_unetI/netI 0.0451
_diffrn_reflns_Laue_measured_fraction_full 0.999
_diffrn_reflns_Laue_measured_fraction_max 0.999
_diffrn_reflns_limit_h_max 24
_diffrn_reflns_limit_h_min -24
_diffrn_reflns_limit_k_max 13
_diffrn_reflns_limit_k_min -13
_diffrn_reflns_limit_l_max 28
_diffrn_reflns_limit_l_min -28
_diffrn_reflns_number 69850
_diffrn_reflns_point_group_measured_fraction_full 0.999
_diffrn_reflns_point_group_measured_fraction_max 0.999
_diffrn_reflns_theta_full 25.242
_diffrn_reflns_theta_max 26.000
_diffrn_reflns_theta_min 1.396
_diffrn_source_current 30.0
_diffrn_source_power 1.5
_diffrn_source_voltage 50.0
_diffrn_standards_number 0
_exptl_absorpt_coefficient_mu 0.256
_exptl_absorpt_correction_T_max 1.0000
_exptl_absorpt_correction_T_min 0.9471
_exptl_absorpt_correction_type multi-scan
_exptl_absorpt_process_details
;
SADABS-2016/2 (Bruker,2016/2) was used for absorption correction.
wR2(int) was 0.0790 before and 0.0642 after correction.
The Ratio of minimum to maximum transmission is 0.9471.
The \l/2 correction factor is Not present.
;
_exptl_crystal_colour colourless
_exptl_crystal_colour_primary colourless
_exptl_crystal_density_diffrn 1.248
_exptl_crystal_description prism
_exptl_crystal_F_000 1904
_exptl_crystal_size_max 0.28
_exptl_crystal_size_mid 0.2
_exptl_crystal_size_min 0.17
_refine_diff_density_max 1.330
_refine_diff_density_min -1.357
_refine_diff_density_rms 0.077
_refine_ls_extinction_method none
_refine_ls_goodness_of_fit_ref 1.022
_refine_ls_hydrogen_treatment constr
_refine_ls_matrix_type full
_refine_ls_number_parameters 604
_refine_ls_number_reflns 9720
_refine_ls_number_restraints 0
_refine_ls_restrained_S_all 1.022
_refine_ls_R_factor_all 0.0765
_refine_ls_R_factor_gt 0.0635
_refine_ls_shift/su_max 0.001
_refine_ls_shift/su_mean 0.000
_refine_ls_structure_factor_coef Fsqd
_refine_ls_weighting_details 'w=1/[\s^2^(Fo^2^)+(0.0997P)^2^+8.4599P] where P=(Fo^2^+2Fc^2^)/3'
_refine_ls_weighting_scheme calc
_refine_ls_wR_factor_gt 0.1810
_refine_ls_wR_factor_ref 0.1892
_reflns_Friedel_coverage 0.000
_reflns_number_gt 7842
_reflns_number_total 9720
_reflns_threshold_expression 'I > 2\s(I)'
_cod_data_source_file d5nj01231g2.cif
_cod_data_source_block a_CCDC3
_cod_depositor_comments 'Adding full bibliography for 7063795--7063798.cif.'
_cod_database_code 7063798
_shelx_shelxl_version_number 2018/3
_shelx_space_group_comment
;
The symmetry employed for this shelxl refinement is uniquely defined
by the following loop, which should always be used as a source of
symmetry information in preference to the above space-group names.
They are only intended as comments.
;
_shelx_estimated_absorpt_t_max 0.958
_shelx_estimated_absorpt_t_min 0.932
_olex2_refinement_description
;
1. Fixed Uiso
 At 1.2 times of:
  All B(H) groups, All C(H) groups, All C(H,H) groups
2.a Secondary CH2 refined with riding coordinates:
 C1S(H1SA,H1SB)
2.b Aromatic/amide H refined with riding coordinates:
 C14(H14), C15(H15), C16(H16), C17(H17), C18(H18), C20(H20), C21(H21),
 C22(H22), C23(H23), C24(H24), C26(H26), C27(H27), C28(H28), C29(H29), C30(H30),
  C32(H32), C33(H33), C34(H34), C35(H35), C36(H36)
2.c Boron cage BH refined with riding coordinates:
 C48(H48), C50(H50), C60(H60), C62(H62), B41(H41), B42(H42), B43(H43),
 B44(H44), B45(H45), B46(H46), B47(H47), B49(H49), B51(H51), B54(H54), B55(H55),
  B56(H56), B57(H57), B58(H58), B59(H59), B61(H61), B63(H63), B64(H64)
;
_smtbx_masks_void_probe_radius 1.2
_smtbx_masks_void_truncation_radius 1.2
_olex2_submission_special_instructions 'No special instructions were received'

loop_
_space_group_symop_operation_xyz
'x, y, z'
'-x+1/2, y+1/2, -z+1/2'
'-x, -y, -z'
'x-1/2, -y-1/2, z-1/2'

loop_
_atom_site_label
_atom_site_type_symbol
_atom_site_fract_x
_atom_site_fract_y
_atom_site_fract_z
_atom_site_U_iso_or_equiv
_atom_site_adp_type
_atom_site_occupancy
_atom_site_site_symmetry_order
_atom_site_calc_flag
_atom_site_refinement_flags_posn
_atom_site_refinement_flags_adp
_atom_site_refinement_flags_occupancy
_atom_site_disorder_assembly
_atom_site_disorder_group
Cl2S Cl 0.65634(6) 0.74278(13) 0.72922(5) 0.0728(4) Uani 1 1 d . . . . .
Cl3S Cl 0.55635(6) 0.88264(13) 0.66006(7) 0.0816(4) Uani 1 1 d . . . . .
C1S C 0.6354(2) 0.8157(6) 0.6634(2) 0.0796(18) Uani 1 1 d . . . . .
H1SA H 0.637193 0.753703 0.631573 0.096 Uiso 1 1 calc R U . . .
H1SB H 0.668416 0.881833 0.657235 0.096 Uiso 1 1 calc R U . . .
S39 S 0.68247(3) 0.36429(6) 0.84255(3) 0.02024(17) Uani 1 1 d . . . . .
S52 S 0.30062(3) 0.86742(7) 0.64651(3) 0.02665(18) Uani 1 1 d . . . . .
F37 F 0.46732(10) 0.43364(18) 0.65310(10) 0.0499(6) Uani 1 1 d . . . . .
F38 F 0.54891(10) 0.5680(2) 0.63259(8) 0.0400(5) Uani 1 1 d . . . . .
N2 N 0.54300(11) 0.5119(2) 0.73279(10) 0.0179(5) Uani 1 1 d . . . . .
N4 N 0.48973(11) 0.6731(2) 0.78483(10) 0.0188(5) Uani 1 1 d . . . . .
N6 N 0.45560(11) 0.6460(2) 0.68330(10) 0.0193(5) Uani 1 1 d . . . . .
C3 C 0.53281(13) 0.5812(3) 0.78278(11) 0.0182(5) Uani 1 1 d . . . . .
C5 C 0.45171(13) 0.7035(3) 0.73733(12) 0.0203(6) Uani 1 1 d . . . . .
C7 C 0.57969(13) 0.5428(2) 0.82918(12) 0.0175(5) Uani 1 1 d . . . . .
C8 C 0.61981(13) 0.4542(2) 0.80531(12) 0.0177(5) Uani 1 1 d . . . . .
C9 C 0.59629(13) 0.4367(3) 0.74541(12) 0.0193(6) Uani 1 1 d . . . . .
C10 C 0.40010(14) 0.7955(3) 0.73334(12) 0.0226(6) Uani 1 1 d . . . . .
C11 C 0.37245(14) 0.7889(3) 0.67559(13) 0.0238(6) Uani 1 1 d . . . . .
C12 C 0.40691(13) 0.6951(3) 0.64617(12) 0.0202(6) Uani 1 1 d . . . . .
C13 C 0.58090(13) 0.5885(2) 0.88926(12) 0.0179(5) Uani 1 1 d . . . . .
C14 C 0.64078(14) 0.6176(3) 0.92127(13) 0.0221(6) Uani 1 1 d . . . . .
H14 H 0.681444 0.608461 0.903677 0.027 Uiso 1 1 calc R U . . .
C15 C 0.64119(16) 0.6596(3) 0.97830(13) 0.0274(7) Uani 1 1 d . . . . .
H15 H 0.681961 0.681123 0.999238 0.033 Uiso 1 1 calc R U . . .
C16 C 0.58225(16) 0.6702(3) 1.00497(13) 0.0278(7) Uani 1 1 d . . . . .
H16 H 0.582780 0.697919 1.044257 0.033 Uiso 1 1 calc R U . . .
C17 C 0.52243(15) 0.6403(3) 0.97420(13) 0.0241(6) Uani 1 1 d . . . . .
H17 H 0.482129 0.646459 0.992598 0.029 Uiso 1 1 calc R U . . .
C18 C 0.52165(14) 0.6012(2) 0.91634(12) 0.0196(6) Uani 1 1 d . . . . .
H18 H 0.480595 0.582989 0.895090 0.024 Uiso 1 1 calc R U . . .
C19 C 0.38014(15) 0.8718(3) 0.78190(14) 0.0284(7) Uani 1 1 d . . . . .
C20 C 0.38056(16) 0.8200(4) 0.83852(14) 0.0364(8) Uani 1 1 d . . . . .
H20 H 0.393780 0.735519 0.845193 0.044 Uiso 1 1 calc R U . . .
C21 C 0.36164(18) 0.8929(4) 0.88429(16) 0.0453(9) Uani 1 1 d . . . . .
H21 H 0.362415 0.857991 0.922346 0.054 Uiso 1 1 calc R U . . .
C22 C 0.34161(18) 1.0160(4) 0.87523(17) 0.0495(10) Uani 1 1 d . . . . .
H22 H 0.328274 1.064667 0.906842 0.059 Uiso 1 1 calc R U . . .
C23 C 0.34110(18) 1.0671(4) 0.82060(17) 0.0471(10) Uani 1 1 d . . . . .
H23 H 0.327355 1.151486 0.814425 0.057 Uiso 1 1 calc R U . . .
C24 C 0.36062(16) 0.9963(3) 0.77395(15) 0.0353(8) Uani 1 1 d . . . . .
H24 H 0.360611 1.033215 0.736368 0.042 Uiso 1 1 calc R U . . .
C25 C 0.39269(14) 0.6513(3) 0.58538(12) 0.0218(6) Uani 1 1 d . . . . .
C26 C 0.44157(15) 0.6474(3) 0.54581(12) 0.0243(6) Uani 1 1 d . . . . .
H26 H 0.485737 0.671250 0.557971 0.029 Uiso 1 1 calc R U . . .
C27 C 0.42587(16) 0.6088(3) 0.48883(13) 0.0289(7) Uani 1 1 d . . . . .
H27 H 0.459354 0.606280 0.462127 0.035 Uiso 1 1 calc R U . . .
C28 C 0.36194(17) 0.5739(3) 0.47071(14) 0.0337(7) Uani 1 1 d . . . . .
H28 H 0.351279 0.547838 0.431597 0.040 Uiso 1 1 calc R U . . .
C29 C 0.31316(16) 0.5772(3) 0.51000(15) 0.0335(7) Uani 1 1 d . . . . .
H29 H 0.269142 0.552814 0.497589 0.040 Uiso 1 1 calc R U . . .
C30 C 0.32800(15) 0.6155(3) 0.56689(14) 0.0291(7) Uani 1 1 d . . . . .
H30 H 0.294294 0.617568 0.593392 0.035 Uiso 1 1 calc R U . . .
C31 C 0.62387(14) 0.3505(3) 0.70393(12) 0.0209(6) Uani 1 1 d . . . . .
C32 C 0.69249(15) 0.3476(3) 0.70033(13) 0.0270(6) Uani 1 1 d . . . . .
H32 H 0.720133 0.404461 0.722782 0.032 Uiso 1 1 calc R U . . .
C33 C 0.72025(16) 0.2623(3) 0.66418(14) 0.0355(8) Uani 1 1 d . . . . .
H33 H 0.766945 0.260788 0.662032 0.043 Uiso 1 1 calc R U . . .
C34 C 0.68089(17) 0.1793(3) 0.63125(15) 0.0360(8) Uani 1 1 d . . . . .
H34 H 0.700376 0.120137 0.606900 0.043 Uiso 1 1 calc R U . . .
C35 C 0.61273(16) 0.1825(3) 0.63382(14) 0.0321(7) Uani 1 1 d . . . . .
H35 H 0.585341 0.126695 0.610538 0.038 Uiso 1 1 calc R U . . .
C36 C 0.58442(15) 0.2670(3) 0.67025(13) 0.0249(6) Uani 1 1 d . . . . .
H36 H 0.537698 0.267923 0.672244 0.030 Uiso 1 1 calc R U . . .
C48 C 0.5626(3) 0.0006(4) 0.8268(2) 0.0639(13) Uani 1 1 d . . . . .
H48 H 0.541189 -0.060973 0.790600 0.077 Uiso 1 1 calc R U . . .
C50 C 0.55076(19) 0.1012(3) 0.94050(16) 0.0387(8) Uani 1 1 d . . . . .
H50 H 0.520840 0.107897 0.979333 0.046 Uiso 1 1 calc R U . . .
C60 C 0.37177(16) 1.2372(3) 0.58174(14) 0.0326(7) Uani 1 1 d . . . . .
H60 H 0.387098 1.329045 0.602060 0.039 Uiso 1 1 calc R U . . .
C62 C 0.3066(2) 1.1201(3) 0.49212(17) 0.0453(9) Uani 1 1 d . . . . .
H62 H 0.276313 1.126139 0.449297 0.054 Uiso 1 1 calc R U . . .
B1 B 0.50406(17) 0.5365(3) 0.67238(15) 0.0252(7) Uani 1 1 d . . . . .
B40 B 0.63450(16) 0.2227(3) 0.86160(14) 0.0206(6) Uani 1 1 d . . . . .
B41 B 0.56283(19) 0.1659(4) 0.82016(16) 0.0307(8) Uani 1 1 d . . . . .
H41 H 0.540917 0.215053 0.780155 0.037 Uiso 1 1 calc R U . . .
B42 B 0.6375(2) 0.0807(4) 0.8211(2) 0.0434(10) Uani 1 1 d . . . . .
H42 H 0.666216 0.071624 0.781647 0.052 Uiso 1 1 calc R U . . .
B43 B 0.6772(2) 0.0920(4) 0.8932(2) 0.0435(10) Uani 1 1 d . . . . .
H43 H 0.732535 0.090405 0.900988 0.052 Uiso 1 1 calc R U . . .
B44 B 0.62663(19) 0.1833(4) 0.93671(16) 0.0314(8) Uani 1 1 d . . . . .
H44 H 0.647891 0.243989 0.973276 0.038 Uiso 1 1 calc R U . . .
B45 B 0.55613(16) 0.2277(3) 0.89096(15) 0.0232(7) Uani 1 1 d . . . . .
H45 H 0.529634 0.318154 0.897319 0.028 Uiso 1 1 calc R U . . .
B46 B 0.6253(2) 0.0178(4) 0.9422(2) 0.0459(11) Uani 1 1 d . . . . .
H46 H 0.646416 -0.032235 0.982255 0.055 Uiso 1 1 calc R U . . .
B47 B 0.6288(2) -0.0338(3) 0.8724(2) 0.0449(11) Uani 1 1 d . . . . .
H47 H 0.654302 -0.125354 0.866084 0.054 Uiso 1 1 calc R U . . .
B49 B 0.51876(17) 0.0905(3) 0.86998(14) 0.0227(7) Uani 1 1 d . . . . .
H49 H 0.463464 0.090002 0.861709 0.027 Uiso 1 1 calc R U . . .
B51 B 0.5547(2) -0.0392(3) 0.90062(19) 0.0386(9) Uani 1 1 d . . . . .
H51 H 0.528199 -0.126240 0.912976 0.046 Uiso 1 1 calc R U . . .
B53 B 0.33140(16) 0.9932(3) 0.59933(15) 0.0247(7) Uani 1 1 d . . . . .
B54 B 0.40541(19) 0.9913(4) 0.56239(17) 0.0328(8) Uani 1 1 d . . . . .
H54 H 0.441705 0.912120 0.567683 0.039 Uiso 1 1 calc R U . . .
B55 B 0.39577(18) 1.1035(4) 0.61827(16) 0.0310(8) Uani 1 1 d . . . . .
H55 H 0.425809 1.100628 0.661298 0.037 Uiso 1 1 calc R U . . .
B56 B 0.31220(19) 1.1532(4) 0.61282(17) 0.0327(8) Uani 1 1 d . . . . .
H56 H 0.287131 1.182696 0.652335 0.039 Uiso 1 1 calc R U . . .
B57 B 0.26971(19) 1.0733(4) 0.55404(18) 0.0355(9) Uani 1 1 d . . . . .
H57 H 0.215959 1.048176 0.553995 0.043 Uiso 1 1 calc R U . . .
B58 B 0.3269(2) 0.9744(4) 0.52252(16) 0.0355(9) Uani 1 1 d . . . . .
H58 H 0.311231 0.884083 0.500858 0.043 Uiso 1 1 calc R U . . .
B59 B 0.43111(19) 1.1481(4) 0.55354(17) 0.0326(8) Uani 1 1 d . . . . .
H59 H 0.484800 1.173764 0.553682 0.039 Uiso 1 1 calc R U . . .
B61 B 0.2962(2) 1.2298(4) 0.54507(19) 0.0381(9) Uani 1 1 d . . . . .
H61 H 0.260486 1.309830 0.539530 0.046 Uiso 1 1 calc R U . . .
B63 B 0.3876(2) 1.0714(3) 0.49740(17) 0.0334(8) Uani 1 1 d . . . . .
H63 H 0.413168 1.043700 0.457886 0.040 Uiso 1 1 calc R U . . .
B64 B 0.3700(2) 1.2265(4) 0.50796(17) 0.0340(8) Uani 1 1 d . . . . .
H64 H 0.383077 1.302995 0.477568 0.041 Uiso 1 1 calc R U . . .

loop_
_atom_site_aniso_label
_atom_site_aniso_U_11
_atom_site_aniso_U_22
_atom_site_aniso_U_33
_atom_site_aniso_U_23
_atom_site_aniso_U_13
_atom_site_aniso_U_12
Cl2S 0.0670(7) 0.0937(9) 0.0537(6) 0.0301(6) -0.0201(5) -0.0458(7)
Cl3S 0.0554(7) 0.0663(8) 0.1205(12) 0.0240(8) -0.0099(7) -0.0270(6)
C1S 0.046(3) 0.142(5) 0.050(3) 0.045(3) 0.000(2) -0.023(3)
S39 0.0149(3) 0.0221(3) 0.0236(4) 0.0024(3) 0.0004(3) 0.0020(3)
S52 0.0177(3) 0.0339(4) 0.0283(4) 0.0071(3) 0.0012(3) 0.0063(3)
F37 0.0460(12) 0.0302(10) 0.0675(15) -0.0164(10) -0.0330(11) 0.0088(9)
F38 0.0397(11) 0.0629(13) 0.0180(9) 0.0054(9) 0.0070(8) 0.0263(10)
N2 0.0161(11) 0.0191(11) 0.0186(11) 0.0012(9) 0.0014(9) 0.0005(9)
N4 0.0171(11) 0.0210(12) 0.0186(11) 0.0034(9) 0.0030(9) 0.0006(9)
N6 0.0165(11) 0.0240(12) 0.0174(11) 0.0023(9) 0.0012(9) 0.0008(9)
C3 0.0174(13) 0.0214(13) 0.0161(13) 0.0018(10) 0.0024(10) -0.0011(10)
C5 0.0178(13) 0.0247(14) 0.0185(13) 0.0020(11) 0.0023(10) -0.0002(11)
C7 0.0162(12) 0.0179(13) 0.0184(13) 0.0028(10) 0.0026(10) -0.0017(10)
C8 0.0165(13) 0.0173(13) 0.0194(13) 0.0026(10) 0.0019(10) -0.0012(10)
C9 0.0188(13) 0.0184(13) 0.0210(14) 0.0028(11) 0.0034(11) -0.0020(10)
C10 0.0192(13) 0.0284(15) 0.0206(14) 0.0053(12) 0.0036(11) 0.0044(11)
C11 0.0186(13) 0.0299(15) 0.0227(14) 0.0057(12) 0.0012(11) 0.0034(11)
C12 0.0165(13) 0.0246(14) 0.0195(14) 0.0052(11) 0.0014(10) -0.0011(11)
C13 0.0212(13) 0.0134(12) 0.0193(13) 0.0029(10) 0.0016(11) 0.0003(10)
C14 0.0200(14) 0.0186(13) 0.0273(15) 0.0042(11) -0.0008(11) 0.0018(11)
C15 0.0315(16) 0.0221(15) 0.0269(16) 0.0029(12) -0.0095(13) 0.0006(12)
C16 0.0434(18) 0.0208(14) 0.0187(14) 0.0000(11) -0.0005(13) 0.0033(13)
C17 0.0303(15) 0.0196(14) 0.0235(14) 0.0010(11) 0.0079(12) 0.0029(12)
C18 0.0208(13) 0.0157(13) 0.0222(14) 0.0016(10) 0.0016(11) -0.0004(10)
C19 0.0198(14) 0.0400(18) 0.0254(15) -0.0002(13) 0.0020(12) 0.0095(13)
C20 0.0299(17) 0.054(2) 0.0255(16) 0.0024(15) 0.0065(13) 0.0141(15)
C21 0.0330(18) 0.076(3) 0.0277(18) -0.0038(18) 0.0084(14) 0.0115(18)
C22 0.0345(19) 0.078(3) 0.037(2) -0.022(2) 0.0031(15) 0.0204(19)
C23 0.0368(19) 0.053(2) 0.050(2) -0.0176(19) -0.0063(17) 0.0226(17)
C24 0.0313(17) 0.0418(19) 0.0321(17) -0.0043(15) -0.0015(13) 0.0146(15)
C25 0.0224(14) 0.0213(14) 0.0212(14) 0.0031(11) -0.0022(11) 0.0009(11)
C26 0.0241(15) 0.0275(15) 0.0209(14) 0.0030(12) -0.0004(11) -0.0004(12)
C27 0.0382(18) 0.0269(16) 0.0217(15) 0.0022(12) 0.0020(13) 0.0037(13)
C28 0.0445(19) 0.0286(16) 0.0265(16) -0.0030(13) -0.0074(14) 0.0017(14)
C29 0.0300(17) 0.0331(17) 0.0353(18) -0.0024(14) -0.0112(14) -0.0026(13)
C30 0.0230(15) 0.0310(16) 0.0325(17) 0.0009(13) -0.0025(13) 0.0000(12)
C31 0.0230(14) 0.0218(14) 0.0181(13) 0.0020(11) 0.0027(11) 0.0015(11)
C32 0.0235(15) 0.0333(16) 0.0244(15) -0.0028(13) 0.0041(12) 0.0000(12)
C33 0.0257(16) 0.049(2) 0.0326(18) -0.0066(15) 0.0072(13) 0.0059(14)
C34 0.0381(18) 0.0393(19) 0.0311(17) -0.0112(15) 0.0058(14) 0.0098(15)
C35 0.0365(18) 0.0309(17) 0.0281(16) -0.0068(13) -0.0021(13) 0.0047(14)
C36 0.0242(15) 0.0244(14) 0.0259(15) 0.0002(12) 0.0005(12) 0.0028(12)
C48 0.101(4) 0.041(2) 0.054(3) -0.015(2) 0.027(3) -0.024(2)
C50 0.050(2) 0.0315(17) 0.0347(18) 0.0059(15) 0.0060(16) -0.0025(15)
C60 0.0334(17) 0.0301(17) 0.0336(18) -0.0064(14) -0.0006(14) -0.0026(13)
C62 0.052(2) 0.039(2) 0.041(2) 0.0138(16) -0.0207(17) -0.0119(17)
B1 0.0243(16) 0.0273(17) 0.0228(17) -0.0023(13) -0.0047(13) 0.0054(13)
B40 0.0204(15) 0.0196(15) 0.0215(16) 0.0016(12) 0.0009(12) 0.0040(12)
B41 0.036(2) 0.0330(19) 0.0227(17) 0.0021(14) -0.0006(14) -0.0148(16)
B42 0.060(3) 0.0232(19) 0.050(3) -0.0081(17) 0.027(2) -0.0030(18)
B43 0.030(2) 0.035(2) 0.066(3) 0.021(2) 0.0079(19) 0.0141(17)
B44 0.035(2) 0.0335(19) 0.0243(17) 0.0074(15) -0.0044(15) -0.0068(15)
B45 0.0223(16) 0.0205(15) 0.0273(17) 0.0037(13) 0.0056(13) 0.0004(12)
B46 0.043(2) 0.039(2) 0.055(3) 0.027(2) -0.001(2) 0.0058(18)
B47 0.054(3) 0.0110(16) 0.074(3) 0.0052(17) 0.032(2) 0.0126(16)
B49 0.0254(16) 0.0196(15) 0.0228(16) 0.0066(13) -0.0011(13) -0.0085(13)
B51 0.053(2) 0.0193(17) 0.046(2) 0.0062(16) 0.0141(19) -0.0022(16)
B53 0.0209(15) 0.0267(17) 0.0254(17) -0.0003(14) -0.0048(13) 0.0034(13)
B54 0.0327(19) 0.0293(18) 0.038(2) 0.0023(16) 0.0111(16) 0.0033(15)
B55 0.0269(18) 0.037(2) 0.0284(18) 0.0002(15) -0.0053(14) -0.0041(15)
B56 0.0317(19) 0.0303(19) 0.036(2) 0.0003(15) 0.0039(16) 0.0041(15)
B57 0.0289(19) 0.035(2) 0.040(2) 0.0115(17) -0.0136(16) -0.0033(15)
B58 0.051(2) 0.0310(19) 0.0236(18) -0.0020(15) 0.0004(16) -0.0109(17)
B59 0.0271(18) 0.0325(19) 0.038(2) 0.0002(16) 0.0034(15) -0.0022(15)
B61 0.034(2) 0.0291(19) 0.050(2) 0.0091(17) -0.0058(18) 0.0022(16)
B63 0.044(2) 0.0240(18) 0.034(2) -0.0020(15) 0.0152(17) -0.0041(15)
B64 0.044(2) 0.0261(18) 0.0307(19) 0.0018(15) -0.0036(16) -0.0059(16)

loop_
_atom_type_symbol
_atom_type_description
_atom_type_scat_dispersion_real
_atom_type_scat_dispersion_imag
_atom_type_scat_source
C C 0.0033 0.0016 'International Tables Vol C Tables 4.2.6.8 and 6.1.1.4'
H H 0.0000 0.0000 'International Tables Vol C Tables 4.2.6.8 and 6.1.1.4'
B B 0.0013 0.0007 'International Tables Vol C Tables 4.2.6.8 and 6.1.1.4'
Cl Cl 0.1484 0.1585 'International Tables Vol C Tables 4.2.6.8 and 6.1.1.4'
F F 0.0171 0.0103 'International Tables Vol C Tables 4.2.6.8 and 6.1.1.4'
N N 0.0061 0.0033 'International Tables Vol C Tables 4.2.6.8 and 6.1.1.4'
S S 0.1246 0.1234 'International Tables Vol C Tables 4.2.6.8 and 6.1.1.4'

loop_
_geom_angle_atom_site_label_1
_geom_angle_atom_site_label_2
_geom_angle_atom_site_label_3
_geom_angle
_geom_angle_site_symmetry_1
_geom_angle_site_symmetry_3
_geom_angle_publ_flag
Cl2S C1S Cl3S 112.6(3) . . ?
Cl2S C1S H1SA 109.1 . . ?
Cl2S C1S H1SB 109.1 . . ?
Cl3S C1S H1SA 109.1 . . ?
Cl3S C1S H1SB 109.1 . . ?
H1SA C1S H1SB 107.8 . . ?
C8 S39 B40 100.84(13) . . ?
C11 S52 B53 105.09(14) . . ?
C3 N2 B1 123.1(2) . . ?
C9 N2 C3 107.7(2) . . ?
C9 N2 B1 128.7(2) . . ?
C3 N4 C5 119.7(2) . . ?
C5 N6 B1 123.7(2) . . ?
C12 N6 C5 107.6(2) . . ?
C12 N6 B1 128.5(2) . . ?
N2 C3 C7 109.3(2) . . ?
N4 C3 N2 124.5(2) . . ?
N4 C3 C7 126.1(2) . . ?
N4 C5 N6 123.8(2) . . ?
N4 C5 C10 126.4(3) . . ?
N6 C5 C10 109.7(2) . . ?
C3 C7 C13 124.7(2) . . ?
C8 C7 C3 105.9(2) . . ?
C8 C7 C13 129.3(2) . . ?
C7 C8 S39 127.0(2) . . ?
C7 C8 C9 108.0(2) . . ?
C9 C8 S39 124.7(2) . . ?
N2 C9 C8 109.1(2) . . ?
N2 C9 C31 124.7(2) . . ?
C8 C9 C31 126.3(2) . . ?
C5 C10 C19 125.2(3) . . ?
C11 C10 C5 105.1(2) . . ?
C11 C10 C19 129.5(3) . . ?
C10 C11 S52 126.2(2) . . ?
C10 C11 C12 108.2(2) . . ?
C12 C11 S52 125.1(2) . . ?
N6 C12 C11 109.4(2) . . ?
N6 C12 C25 123.4(2) . . ?
C11 C12 C25 127.3(2) . . ?
C14 C13 C7 121.3(2) . . ?
C18 C13 C7 120.1(2) . . ?
C18 C13 C14 118.7(3) . . ?
C13 C14 H14 119.7 . . ?
C15 C14 C13 120.6(3) . . ?
C15 C14 H14 119.7 . . ?
C14 C15 H15 119.9 . . ?
C14 C15 C16 120.2(3) . . ?
C16 C15 H15 119.9 . . ?
C15 C16 H16 120.0 . . ?
C15 C16 C17 120.0(3) . . ?
C17 C16 H16 120.0 . . ?
C16 C17 H17 120.0 . . ?
C16 C17 C18 119.9(3) . . ?
C18 C17 H17 120.0 . . ?
C13 C18 H18 119.7 . . ?
C17 C18 C13 120.5(3) . . ?
C17 C18 H18 119.7 . . ?
C20 C19 C10 120.1(3) . . ?
C24 C19 C10 121.5(3) . . ?
C24 C19 C20 118.3(3) . . ?
C19 C20 H20 120.1 . . ?
C21 C20 C19 119.8(3) . . ?
C21 C20 H20 120.1 . . ?
C20 C21 H21 119.6 . . ?
C22 C21 C20 120.9(4) . . ?
C22 C21 H21 119.6 . . ?
C21 C22 H22 120.1 . . ?
C23 C22 C21 119.8(3) . . ?
C23 C22 H22 120.1 . . ?
C22 C23 H23 119.8 . . ?
C22 C23 C24 120.5(4) . . ?
C24 C23 H23 119.8 . . ?
C19 C24 C23 120.7(3) . . ?
C19 C24 H24 119.6 . . ?
C23 C24 H24 119.6 . . ?
C26 C25 C12 122.0(3) . . ?
C26 C25 C30 119.2(3) . . ?
C30 C25 C12 118.8(3) . . ?
C25 C26 H26 119.9 . . ?
C27 C26 C25 120.2(3) . . ?
C27 C26 H26 119.9 . . ?
C26 C27 H27 119.8 . . ?
C28 C27 C26 120.4(3) . . ?
C28 C27 H27 119.8 . . ?
C27 C28 H28 120.2 . . ?
C27 C28 C29 119.6(3) . . ?
C29 C28 H28 120.2 . . ?
C28 C29 H29 119.6 . . ?
C30 C29 C28 120.7(3) . . ?
C30 C29 H29 119.6 . . ?
C25 C30 H30 120.1 . . ?
C29 C30 C25 119.9(3) . . ?
C29 C30 H30 120.1 . . ?
C32 C31 C9 118.9(3) . . ?
C36 C31 C9 122.2(3) . . ?
C36 C31 C32 118.8(3) . . ?
C31 C32 H32 119.9 . . ?
C33 C32 C31 120.2(3) . . ?
C33 C32 H32 119.9 . . ?
C32 C33 H33 119.7 . . ?
C34 C33 C32 120.7(3) . . ?
C34 C33 H33 119.7 . . ?
C33 C34 H34 120.2 . . ?
C33 C34 C35 119.7(3) . . ?
C35 C34 H34 120.2 . . ?
C34 C35 H35 119.9 . . ?
C36 C35 C34 120.2(3) . . ?
C36 C35 H35 119.9 . . ?
C31 C36 H36 119.8 . . ?
C35 C36 C31 120.5(3) . . ?
C35 C36 H36 119.8 . . ?
B41 C48 H48 121.7 . . ?
B42 C48 H48 121.1 . . ?
B42 C48 B41 60.0(2) . . ?
B42 C48 B51 109.4(3) . . ?
B47 C48 H48 125.4 . . ?
B47 C48 B41 105.3(3) . . ?
B47 C48 B42 60.0(3) . . ?
B47 C48 B49 100.8(3) . . ?
B47 C48 B51 58.4(3) . . ?
B49 C48 H48 125.6 . . ?
B49 C48 B41 59.2(2) . . ?
B49 C48 B42 105.3(3) . . ?
B49 C48 B51 58.6(2) . . ?
B51 C48 H48 120.8 . . ?
B51 C48 B41 108.8(3) . . ?
B44 C50 H50 122.1 . . ?
B45 C50 H50 121.8 . . ?
B45 C50 B44 59.74(19) . . ?
B46 C50 H50 122.3 . . ?
B46 C50 B44 60.4(2) . . ?
B46 C50 B45 107.8(3) . . ?
B46 C50 B51 60.3(3) . . ?
B49 C50 H50 125.1 . . ?
B49 C50 B44 104.6(2) . . ?
B49 C50 B45 58.51(19) . . ?
B49 C50 B46 104.5(3) . . ?
B49 C50 B51 58.4(2) . . ?
B51 C50 H50 121.2 . . ?
B51 C50 B44 108.7(3) . . ?
B51 C50 B45 107.8(3) . . ?
B55 C60 H60 117.9 . . ?
B56 C60 H60 117.9 . . ?
B56 C60 B55 62.4(2) . . ?
B59 C60 H60 117.9 . . ?
B59 C60 B55 62.5(2) . . ?
B59 C60 B56 114.2(3) . . ?
B61 C60 H60 117.3 . . ?
B61 C60 B55 114.7(3) . . ?
B61 C60 B56 62.8(2) . . ?
B61 C60 B59 115.0(3) . . ?
B61 C60 B64 63.3(2) . . ?
B64 C60 H60 117.3 . . ?
B64 C60 B55 114.7(3) . . ?
B64 C60 B56 115.1(3) . . ?
B64 C60 B59 62.7(2) . . ?
B57 C62 H62 119.8 . . ?
B57 C62 B58 61.0(2) . . ?
B58 C62 H62 120.0 . . ?
B61 C62 H62 119.7 . . ?
B61 C62 B57 61.9(2) . . ?
B61 C62 B58 111.3(3) . . ?
B61 C62 B63 109.1(3) . . ?
B61 C62 B64 62.1(2) . . ?
B63 C62 H62 122.3 . . ?
B63 C62 B57 109.0(3) . . ?
B63 C62 B58 60.4(2) . . ?
B63 C62 B64 59.7(2) . . ?
B64 C62 H62 119.5 . . ?
B64 C62 B57 112.1(3) . . ?
B64 C62 B58 110.8(3) . . ?
F37 B1 N2 111.9(3) . . ?
F37 B1 N6 108.6(2) . . ?
F38 B1 F37 110.3(3) . . ?
F38 B1 N2 108.6(2) . . ?
F38 B1 N6 112.3(3) . . ?
N6 B1 N2 105.2(2) . . ?
B41 B40 S39 124.6(2) . . ?
B41 B40 B42 59.3(2) . . ?
B41 B40 B44 107.8(2) . . ?
B42 B40 S39 121.8(2) . . ?
B42 B40 B44 108.2(3) . . ?
B43 B40 S39 119.3(2) . . ?
B43 B40 B41 107.6(3) . . ?
B43 B40 B42 60.5(3) . . ?
B43 B40 B44 59.8(2) . . ?
B43 B40 B45 106.8(2) . . ?
B44 B40 S39 120.1(2) . . ?
B45 B40 S39 124.2(2) . . ?
B45 B40 B41 59.86(19) . . ?
B45 B40 B42 107.0(2) . . ?
B45 B40 B44 59.42(19) . . ?
C48 B41 B40 107.6(3) . . ?
C48 B41 H41 122.3 . . ?
C48 B41 B45 107.0(3) . . ?
B40 B41 H41 122.2 . . ?
B42 B41 C48 59.5(3) . . ?
B42 B41 B40 60.5(2) . . ?
B42 B41 H41 122.4 . . ?
B42 B41 B45 108.0(3) . . ?
B45 B41 B40 59.91(18) . . ?
B45 B41 H41 121.7 . . ?
B49 B41 C48 57.8(2) . . ?
B49 B41 B40 104.4(2) . . ?
B49 B41 H41 125.3 . . ?
B49 B41 B42 103.9(3) . . ?
B49 B41 B45 58.49(19) . . ?
C48 B42 B40 108.1(3) . . ?
C48 B42 B41 60.5(2) . . ?
C48 B42 H42 121.6 . . ?
C48 B42 B43 107.0(3) . . ?
B40 B42 H42 122.5 . . ?
B40 B42 B43 59.3(2) . . ?
B41 B42 B40 60.2(2) . . ?
B41 B42 H42 122.3 . . ?
B41 B42 B43 107.4(3) . . ?
B43 B42 H42 122.2 . . ?
B47 B42 C48 57.8(3) . . ?
B47 B42 B40 103.8(3) . . ?
B47 B42 B41 104.0(3) . . ?
B47 B42 H42 125.6 . . ?
B47 B42 B43 58.3(3) . . ?
B40 B43 B42 60.2(2) . . ?
B40 B43 H43 121.8 . . ?
B40 B43 B44 60.9(2) . . ?
B40 B43 B46 108.5(3) . . ?
B42 B43 H43 121.1 . . ?
B44 B43 B42 108.8(3) . . ?
B44 B43 H43 122.1 . . ?
B44 B43 B46 59.7(2) . . ?
B46 B43 B42 108.1(3) . . ?
B46 B43 H43 121.6 . . ?
B47 B43 B40 104.8(3) . . ?
B47 B43 B42 58.7(3) . . ?
B47 B43 H43 125.2 . . ?
B47 B43 B44 104.3(3) . . ?
B47 B43 B46 58.4(3) . . ?
C50 B44 B40 107.8(2) . . ?
C50 B44 B43 107.1(3) . . ?
C50 B44 H44 122.1 . . ?
B40 B44 H44 121.9 . . ?
B43 B44 B40 59.3(2) . . ?
B43 B44 H44 122.4 . . ?
B45 B44 C50 60.12(19) . . ?
B45 B44 B40 59.61(18) . . ?
B45 B44 B43 106.6(3) . . ?
B45 B44 H44 122.4 . . ?
B45 B44 B46 107.0(3) . . ?
B46 B44 C50 59.0(2) . . ?
B46 B44 B40 107.8(3) . . ?
B46 B44 B43 60.4(2) . . ?
B46 B44 H44 122.0 . . ?
C50 B45 H45 121.2 . . ?
B40 B45 C50 108.9(2) . . ?
B40 B45 H45 121.8 . . ?
B41 B45 C50 108.6(2) . . ?
B41 B45 B40 60.23(19) . . ?
B41 B45 H45 120.9 . . ?
B44 B45 C50 60.1(2) . . ?
B44 B45 B40 60.97(19) . . ?
B44 B45 B41 109.3(3) . . ?
B44 B45 H45 121.7 . . ?
B49 B45 C50 58.56(19) . . ?
B49 B45 B40 104.9(2) . . ?
B49 B45 B41 58.87(19) . . ?
B49 B45 B44 104.9(2) . . ?
B49 B45 H45 125.0 . . ?
C50 B46 B43 108.0(3) . . ?
C50 B46 B44 60.6(2) . . ?
C50 B46 H46 122.3 . . ?
C50 B46 B51 60.2(2) . . ?
B43 B46 H46 121.7 . . ?
B44 B46 B43 59.9(2) . . ?
B44 B46 H46 121.8 . . ?
B47 B46 C50 104.1(3) . . ?
B47 B46 B43 58.6(3) . . ?
B47 B46 B44 104.7(3) . . ?
B47 B46 H46 125.4 . . ?
B47 B46 B51 58.0(3) . . ?
B51 B46 B43 107.6(3) . . ?
B51 B46 B44 108.8(3) . . ?
B51 B46 H46 121.4 . . ?
C48 B47 B42 62.2(3) . . ?
C48 B47 B43 114.6(3) . . ?
C48 B47 B46 115.3(3) . . ?
C48 B47 H47 117.7 . . ?
C48 B47 B51 63.6(3) . . ?
B42 B47 H47 117.4 . . ?
B43 B47 B42 63.0(3) . . ?
B43 B47 H47 117.6 . . ?
B46 B47 B42 115.5(3) . . ?
B46 B47 B43 63.1(3) . . ?
B46 B47 H47 117.2 . . ?
B51 B47 B42 115.6(3) . . ?
B51 B47 B43 115.3(3) . . ?
B51 B47 B46 62.8(3) . . ?
B51 B47 H47 117.0 . . ?
C48 B49 C50 115.0(3) . . ?
C48 B49 B41 63.0(2) . . ?
C48 B49 B45 114.5(3) . . ?
C48 B49 H49 117.6 . . ?
C48 B49 B51 63.3(3) . . ?
C50 B49 B41 115.3(2) . . ?
C50 B49 H49 117.5 . . ?
B41 B49 H49 117.1 . . ?
B45 B49 C50 62.9(2) . . ?
B45 B49 B41 62.64(19) . . ?
B45 B49 H49 117.9 . . ?
B51 B49 C50 62.6(2) . . ?
B51 B49 B41 115.8(3) . . ?
B51 B49 B45 114.9(3) . . ?
B51 B49 H49 117.2 . . ?
C48 B51 H51 121.6 . . ?
C50 B51 C48 107.8(3) . . ?
C50 B51 B46 59.5(2) . . ?
C50 B51 H51 122.1 . . ?
B46 B51 C48 107.8(3) . . ?
B46 B51 H51 122.1 . . ?
B47 B51 C48 58.0(3) . . ?
B47 B51 C50 104.4(3) . . ?
B47 B51 B46 59.2(3) . . ?
B47 B51 B49 100.2(3) . . ?
B47 B51 H51 125.8 . . ?
B49 B51 C48 58.1(2) . . ?
B49 B51 C50 59.0(2) . . ?
B49 B51 B46 104.2(3) . . ?
B49 B51 H51 125.9 . . ?
B54 B53 S52 127.0(2) . . ?
B54 B53 B55 59.9(2) . . ?
B54 B53 B56 107.3(3) . . ?
B54 B53 B57 107.7(3) . . ?
B55 B53 S52 127.2(2) . . ?
B55 B53 B56 59.4(2) . . ?
B56 B53 S52 120.1(2) . . ?
B57 B53 S52 115.8(2) . . ?
B57 B53 B55 106.9(3) . . ?
B57 B53 B56 59.3(2) . . ?
B58 B53 S52 120.3(2) . . ?
B58 B53 B54 60.1(2) . . ?
B58 B53 B55 107.3(3) . . ?
B58 B53 B56 106.7(3) . . ?
B58 B53 B57 59.5(2) . . ?
B53 B54 H54 121.8 . . ?
B53 B54 B55 60.2(2) . . ?
B53 B54 B58 59.8(2) . . ?
B55 B54 H54 122.6 . . ?
B55 B54 B58 107.2(3) . . ?
B58 B54 H54 122.0 . . ?
B59 B54 B53 108.0(3) . . ?
B59 B54 H54 122.0 . . ?
B59 B54 B55 59.7(2) . . ?
B59 B54 B58 107.2(3) . . ?
B63 B54 B53 106.3(3) . . ?
B63 B54 H54 123.8 . . ?
B63 B54 B55 105.2(3) . . ?
B63 B54 B58 59.3(2) . . ?
B63 B54 B59 58.5(2) . . ?
C60 B55 B53 104.9(2) . . ?
C60 B55 B54 104.5(3) . . ?
C60 B55 H55 124.8 . . ?
C60 B55 B56 58.7(2) . . ?
C60 B55 B59 58.6(2) . . ?
B53 B55 H55 122.2 . . ?
B54 B55 B53 59.9(2) . . ?
B54 B55 H55 122.5 . . ?
B56 B55 B53 60.3(2) . . ?
B56 B55 B54 108.1(3) . . ?
B56 B55 H55 121.4 . . ?
B59 B55 B53 108.0(3) . . ?
B59 B55 B54 59.9(2) . . ?
B59 B55 H55 121.6 . . ?
B59 B55 B56 107.9(3) . . ?
C60 B56 B53 105.1(2) . . ?
C60 B56 B55 58.9(2) . . ?
C60 B56 H56 125.0 . . ?
C60 B56 B57 104.6(3) . . ?
C60 B56 B61 58.2(2) . . ?
B53 B56 H56 121.9 . . ?
B55 B56 B53 60.3(2) . . ?
B55 B56 H56 121.3 . . ?
B57 B56 B53 60.2(2) . . ?
B57 B56 B55 108.4(3) . . ?
B57 B56 H56 122.2 . . ?
B57 B56 B61 60.3(2) . . ?
B61 B56 B53 108.5(3) . . ?
B61 B56 B55 108.0(3) . . ?
B61 B56 H56 121.5 . . ?
C62 B57 B53 106.9(3) . . ?
C62 B57 B56 105.9(3) . . ?
C62 B57 H57 123.3 . . ?
C62 B57 B58 59.7(2) . . ?
C62 B57 B61 58.6(2) . . ?
B53 B57 H57 121.4 . . ?
B56 B57 B53 60.5(2) . . ?
B56 B57 H57 122.1 . . ?
B56 B57 B58 108.0(3) . . ?
B56 B57 B61 60.0(2) . . ?
B58 B57 B53 60.0(2) . . ?
B58 B57 H57 121.6 . . ?
B58 B57 B61 107.6(3) . . ?
B61 B57 B53 108.4(3) . . ?
B61 B57 H57 121.9 . . ?
C62 B58 B53 106.9(3) . . ?
C62 B58 B54 106.8(3) . . ?
C62 B58 B57 59.2(2) . . ?
C62 B58 H58 122.8 . . ?
B53 B58 B54 60.1(2) . . ?
B53 B58 H58 122.1 . . ?
B54 B58 H58 121.8 . . ?
B57 B58 B53 60.4(2) . . ?
B57 B58 B54 108.4(3) . . ?
B57 B58 H58 121.7 . . ?
B63 B58 C62 59.0(2) . . ?
B63 B58 B53 106.3(3) . . ?
B63 B58 B54 59.1(2) . . ?
B63 B58 B57 106.5(3) . . ?
B63 B58 H58 123.2 . . ?
C60 B59 B54 105.2(3) . . ?
C60 B59 B55 59.0(2) . . ?
C60 B59 H59 125.2 . . ?
C60 B59 B63 102.6(3) . . ?
C60 B59 B64 58.6(2) . . ?
B54 B59 H59 121.7 . . ?
B55 B59 B54 60.4(2) . . ?
B55 B59 H59 121.4 . . ?
B55 B59 B64 108.4(3) . . ?
B63 B59 B54 59.7(2) . . ?
B63 B59 B55 106.7(3) . . ?
B63 B59 H59 124.0 . . ?
B63 B59 B64 59.0(2) . . ?
B64 B59 B54 108.6(3) . . ?
B64 B59 H59 121.3 . . ?
C60 B61 C62 103.3(3) . . ?
C60 B61 B56 59.0(2) . . ?
C60 B61 B57 104.8(3) . . ?
C60 B61 H61 124.9 . . ?
C60 B61 B64 58.6(2) . . ?
C62 B61 B56 106.6(3) . . ?
C62 B61 B57 59.6(2) . . ?
C62 B61 H61 123.7 . . ?
C62 B61 B64 59.4(2) . . ?
B56 B61 B57 59.8(2) . . ?
B56 B61 H61 121.7 . . ?
B56 B61 B64 108.2(3) . . ?
B57 B61 H61 122.2 . . ?
B57 B61 B64 108.1(3) . . ?
B64 B61 H61 121.3 . . ?
C62 B63 B54 110.1(3) . . ?
C62 B63 B58 60.5(2) . . ?
C62 B63 H63 121.5 . . ?
B54 B63 B58 61.6(2) . . ?
B54 B63 H63 119.4 . . ?
B58 B63 H63 119.7 . . ?
B59 B63 C62 109.9(3) . . ?
B59 B63 B54 61.8(2) . . ?
B59 B63 B58 111.6(3) . . ?
B59 B63 H63 119.7 . . ?
B59 B63 B64 62.1(2) . . ?
B64 B63 C62 60.6(2) . . ?
B64 B63 B54 112.7(3) . . ?
B64 B63 B58 111.6(3) . . ?
B64 B63 H63 119.0 . . ?
C60 B64 C62 102.2(3) . . ?
C60 B64 B59 58.7(2) . . ?
C60 B64 B61 58.1(2) . . ?
C60 B64 B63 102.6(3) . . ?
C60 B64 H64 126.0 . . ?
C62 B64 B59 106.6(3) . . ?
C62 B64 B61 58.5(2) . . ?
C62 B64 H64 123.7 . . ?
B59 B64 B61 107.4(3) . . ?
B59 B64 H64 121.8 . . ?
B61 B64 H64 122.3 . . ?
B63 B64 C62 59.7(2) . . ?
B63 B64 B59 58.9(2) . . ?
B63 B64 B61 106.2(3) . . ?
B63 B64 H64 123.6 . . ?

loop_
_geom_bond_atom_site_label_1
_geom_bond_atom_site_label_2
_geom_bond_distance
_geom_bond_site_symmetry_2
_geom_bond_publ_flag
Cl2S C1S 1.724(4) . ?
Cl3S C1S 1.749(6) . ?
C1S H1SA 0.9900 . ?
C1S H1SB 0.9900 . ?
S39 C8 1.758(3) . ?
S39 B40 1.867(3) . ?
S52 C11 1.763(3) . ?
S52 B53 1.864(4) . ?
F37 B1 1.380(4) . ?
F38 B1 1.380(4) . ?
N2 C3 1.396(3) . ?
N2 C9 1.357(3) . ?
N2 B1 1.564(4) . ?
N4 C3 1.316(4) . ?
N4 C5 1.326(4) . ?
N6 C5 1.394(4) . ?
N6 C12 1.357(4) . ?
N6 B1 1.559(4) . ?
C3 C7 1.431(4) . ?
C5 C10 1.431(4) . ?
C7 C8 1.388(4) . ?
C7 C13 1.463(4) . ?
C8 C9 1.433(4) . ?
C9 C31 1.467(4) . ?
C10 C11 1.402(4) . ?
C10 C19 1.465(4) . ?
C11 C12 1.422(4) . ?
C12 C25 1.480(4) . ?
C13 C14 1.402(4) . ?
C13 C18 1.400(4) . ?
C14 H14 0.9500 . ?
C14 C15 1.385(4) . ?
C15 H15 0.9500 . ?
C15 C16 1.388(5) . ?
C16 H16 0.9500 . ?
C16 C17 1.390(4) . ?
C17 H17 0.9500 . ?
C17 C18 1.393(4) . ?
C18 H18 0.9500 . ?
C19 C20 1.414(5) . ?
C19 C24 1.394(5) . ?
C20 H20 0.9500 . ?
C20 C21 1.387(5) . ?
C21 H21 0.9500 . ?
C21 C22 1.386(6) . ?
C22 H22 0.9500 . ?
C22 C23 1.369(6) . ?
C23 H23 0.9500 . ?
C23 C24 1.395(5) . ?
C24 H24 0.9500 . ?
C25 C26 1.396(4) . ?
C25 C30 1.397(4) . ?
C26 H26 0.9500 . ?
C26 C27 1.386(4) . ?
C27 H27 0.9500 . ?
C27 C28 1.378(5) . ?
C28 H28 0.9500 . ?
C28 C29 1.390(5) . ?
C29 H29 0.9500 . ?
C29 C30 1.381(5) . ?
C30 H30 0.9500 . ?
C31 C32 1.398(4) . ?
C31 C36 1.391(4) . ?
C32 H32 0.9500 . ?
C32 C33 1.382(4) . ?
C33 H33 0.9500 . ?
C33 C34 1.378(5) . ?
C34 H34 0.9500 . ?
C34 C35 1.385(5) . ?
C35 H35 0.9500 . ?
C35 C36 1.385(4) . ?
C36 H36 0.9500 . ?
C48 H48 1.1200 . ?
C48 B41 1.771(6) . ?
C48 B42 1.754(6) . ?
C48 B47 1.676(7) . ?
C48 B49 1.683(6) . ?
C48 B51 1.770(6) . ?
C50 H50 1.1200 . ?
C50 B44 1.776(5) . ?
C50 B45 1.776(5) . ?
C50 B46 1.749(6) . ?
C50 B49 1.702(5) . ?
C50 B51 1.762(5) . ?
C60 H60 1.1200 . ?
C60 B55 1.707(5) . ?
C60 B56 1.704(5) . ?
C60 B59 1.700(5) . ?
C60 B61 1.688(5) . ?
C60 B64 1.698(5) . ?
C62 H62 1.1200 . ?
C62 B57 1.733(6) . ?
C62 B58 1.741(5) . ?
C62 B61 1.715(6) . ?
C62 B63 1.714(6) . ?
C62 B64 1.730(5) . ?
B40 B41 1.778(5) . ?
B40 B42 1.783(5) . ?
B40 B43 1.768(5) . ?
B40 B44 1.797(5) . ?
B40 B45 1.772(4) . ?
B41 H41 1.1200 . ?
B41 B42 1.762(6) . ?
B41 B45 1.772(5) . ?
B41 B49 1.708(5) . ?
B42 H42 1.1200 . ?
B42 B43 1.789(7) . ?
B42 B47 1.717(6) . ?
B43 H43 1.1200 . ?
B43 B44 1.777(6) . ?
B43 B46 1.785(6) . ?
B43 B47 1.708(6) . ?
B44 H44 1.1200 . ?
B44 B45 1.769(5) . ?
B44 B46 1.772(6) . ?
B45 H45 1.1200 . ?
B45 B49 1.701(4) . ?
B46 H46 1.1200 . ?
B46 B47 1.705(7) . ?
B46 B51 1.764(6) . ?
B47 H47 1.1200 . ?
B47 B51 1.682(6) . ?
B49 H49 1.1200 . ?
B49 B51 1.692(5) . ?
B51 H51 1.1200 . ?
B53 B54 1.779(5) . ?
B53 B55 1.784(5) . ?
B53 B56 1.784(5) . ?
B53 B57 1.780(5) . ?
B53 B58 1.773(5) . ?
B54 H54 1.1200 . ?
B54 B55 1.779(5) . ?
B54 B58 1.779(6) . ?
B54 B59 1.770(5) . ?
B54 B63 1.735(5) . ?
B55 H55 1.1200 . ?
B55 B56 1.767(5) . ?
B55 B59 1.767(5) . ?
B56 H56 1.1200 . ?
B56 B57 1.764(5) . ?
B56 B61 1.767(6) . ?
B57 H57 1.1200 . ?
B57 B58 1.764(6) . ?
B57 B61 1.773(5) . ?
B58 H58 1.1200 . ?
B58 B63 1.740(5) . ?
B59 H59 1.1200 . ?
B59 B63 1.712(5) . ?
B59 B64 1.768(5) . ?
B61 H61 1.1200 . ?
B61 B64 1.776(6) . ?
B63 H63 1.1200 . ?
B63 B64 1.715(5) . ?
B64 H64 1.1200 . ?

loop_
_geom_torsion_atom_site_label_1
_geom_torsion_atom_site_label_2
_geom_torsion_atom_site_label_3
_geom_torsion_atom_site_label_4
_geom_torsion
_geom_torsion_site_symmetry_1
_geom_torsion_site_symmetry_2
_geom_torsion_site_symmetry_3
_geom_torsion_site_symmetry_4
_geom_torsion_publ_flag
S39 C8 C9 N2 173.08(19) . . . . ?
S39 C8 C9 C31 -6.0(4) . . . . ?
S39 B40 B41 C48 147.3(2) . . . . ?
S39 B40 B41 B42 109.5(3) . . . . ?
S39 B40 B41 B45 -112.9(3) . . . . ?
S39 B40 B41 B49 -152.4(2) . . . . ?
S39 B40 B42 C48 -152.5(3) . . . . ?
S39 B40 B42 B41 -114.1(3) . . . . ?
S39 B40 B42 B43 108.1(3) . . . . ?
S39 B40 B42 B47 147.4(3) . . . . ?
S39 B40 B43 B42 -112.1(3) . . . . ?
S39 B40 B43 B44 109.8(3) . . . . ?
S39 B40 B43 B46 147.2(3) . . . . ?
S39 B40 B43 B47 -151.8(2) . . . . ?
S39 B40 B44 C50 151.8(2) . . . . ?
S39 B40 B44 B43 -108.5(3) . . . . ?
S39 B40 B44 B45 114.3(2) . . . . ?
S39 B40 B44 B46 -145.9(2) . . . . ?
S39 B40 B45 C50 -145.3(2) . . . . ?
S39 B40 B45 B41 113.5(3) . . . . ?
S39 B40 B45 B44 -107.7(3) . . . . ?
S39 B40 B45 B49 153.3(2) . . . . ?
S52 C11 C12 N6 -173.8(2) . . . . ?
S52 C11 C12 C25 4.4(4) . . . . ?
S52 B53 B54 B55 -116.0(3) . . . . ?
S52 B53 B54 B58 107.2(3) . . . . ?
S52 B53 B54 B59 -153.0(2) . . . . ?
S52 B53 B54 B63 145.5(2) . . . . ?
S52 B53 B55 C60 -146.0(2) . . . . ?
S52 B53 B55 B54 115.7(3) . . . . ?
S52 B53 B55 B56 -106.4(3) . . . . ?
S52 B53 B55 B59 152.8(2) . . . . ?
S52 B53 B56 C60 157.6(2) . . . . ?
S52 B53 B56 B55 117.9(3) . . . . ?
S52 B53 B56 B57 -104.0(3) . . . . ?
S52 B53 B56 B61 -141.4(2) . . . . ?
S52 B53 B57 C62 -149.8(2) . . . . ?
S52 B53 B57 B56 111.1(3) . . . . ?
S52 B53 B57 B58 -111.5(3) . . . . ?
S52 B53 B57 B61 148.4(3) . . . . ?
S52 B53 B58 C62 142.1(2) . . . . ?
S52 B53 B58 B54 -117.9(3) . . . . ?
S52 B53 B58 B57 104.0(3) . . . . ?
S52 B53 B58 B63 -156.1(2) . . . . ?
N2 C3 C7 C8 2.8(3) . . . . ?
N2 C3 C7 C13 -175.4(2) . . . . ?
N2 C9 C31 C32 134.2(3) . . . . ?
N2 C9 C31 C36 -49.2(4) . . . . ?
N4 C3 C7 C8 -172.7(3) . . . . ?
N4 C3 C7 C13 9.1(4) . . . . ?
N4 C5 C10 C11 -177.1(3) . . . . ?
N4 C5 C10 C19 -0.4(5) . . . . ?
N6 C5 C10 C11 1.3(3) . . . . ?
N6 C5 C10 C19 177.9(3) . . . . ?
N6 C12 C25 C26 -54.7(4) . . . . ?
N6 C12 C25 C30 126.7(3) . . . . ?
C3 N2 C9 C8 2.0(3) . . . . ?
C3 N2 C9 C31 -178.9(2) . . . . ?
C3 N2 B1 F37 -118.6(3) . . . . ?
C3 N2 B1 F38 119.5(3) . . . . ?
C3 N2 B1 N6 -0.9(4) . . . . ?
C3 N4 C5 N6 -2.1(4) . . . . ?
C3 N4 C5 C10 176.0(3) . . . . ?
C3 C7 C8 S39 -174.7(2) . . . . ?
C3 C7 C8 C9 -1.5(3) . . . . ?
C3 C7 C13 C14 -138.6(3) . . . . ?
C3 C7 C13 C18 42.9(4) . . . . ?
C5 N4 C3 N2 1.2(4) . . . . ?
C5 N4 C3 C7 176.0(3) . . . . ?
C5 N6 C12 C11 2.2(3) . . . . ?
C5 N6 C12 C25 -176.1(2) . . . . ?
C5 N6 B1 F37 119.9(3) . . . . ?
C5 N6 B1 F38 -117.9(3) . . . . ?
C5 N6 B1 N2 0.0(4) . . . . ?
C5 C10 C11 S52 172.4(2) . . . . ?
C5 C10 C11 C12 0.1(3) . . . . ?
C5 C10 C19 C20 -36.4(5) . . . . ?
C5 C10 C19 C24 143.3(3) . . . . ?
C7 C8 C9 N2 -0.3(3) . . . . ?
C7 C8 C9 C31 -179.3(3) . . . . ?
C7 C13 C14 C15 -179.3(3) . . . . ?
C7 C13 C18 C17 177.7(2) . . . . ?
C8 S39 B40 B41 28.9(3) . . . . ?
C8 S39 B40 B42 101.3(3) . . . . ?
C8 S39 B40 B43 172.9(3) . . . . ?
C8 S39 B40 B44 -117.1(2) . . . . ?
C8 S39 B40 B45 -45.5(3) . . . . ?
C8 C7 C13 C14 43.6(4) . . . . ?
C8 C7 C13 C18 -134.9(3) . . . . ?
C8 C9 C31 C32 -46.9(4) . . . . ?
C8 C9 C31 C36 129.7(3) . . . . ?
C9 N2 C3 N4 172.6(3) . . . . ?
C9 N2 C3 C7 -3.0(3) . . . . ?
C9 N2 B1 F37 70.9(4) . . . . ?
C9 N2 B1 F38 -51.0(4) . . . . ?
C9 N2 B1 N6 -171.3(2) . . . . ?
C9 C31 C32 C33 176.2(3) . . . . ?
C9 C31 C36 C35 -176.6(3) . . . . ?
C10 C11 C12 N6 -1.4(3) . . . . ?
C10 C11 C12 C25 176.7(3) . . . . ?
C10 C19 C20 C21 180.0(3) . . . . ?
C10 C19 C24 C23 179.3(3) . . . . ?
C11 S52 B53 B54 28.0(3) . . . . ?
C11 S52 B53 B55 -49.4(3) . . . . ?
C11 S52 B53 B56 -122.0(2) . . . . ?
C11 S52 B53 B57 170.0(2) . . . . ?
C11 S52 B53 B58 101.7(3) . . . . ?
C11 C10 C19 C20 139.4(3) . . . . ?
C11 C10 C19 C24 -40.9(5) . . . . ?
C11 C12 C25 C26 127.3(3) . . . . ?
C11 C12 C25 C30 -51.2(4) . . . . ?
C12 N6 C5 N4 176.2(3) . . . . ?
C12 N6 C5 C10 -2.2(3) . . . . ?
C12 N6 B1 F37 -53.6(4) . . . . ?
C12 N6 B1 F38 68.6(4) . . . . ?
C12 N6 B1 N2 -173.6(2) . . . . ?
C12 C25 C26 C27 -178.4(3) . . . . ?
C12 C25 C30 C29 178.5(3) . . . . ?
C13 C7 C8 S39 3.4(4) . . . . ?
C13 C7 C8 C9 176.6(3) . . . . ?
C13 C14 C15 C16 1.7(4) . . . . ?
C14 C13 C18 C17 -0.9(4) . . . . ?
C14 C15 C16 C17 -0.8(4) . . . . ?
C15 C16 C17 C18 -0.8(4) . . . . ?
C16 C17 C18 C13 1.7(4) . . . . ?
C18 C13 C14 C15 -0.8(4) . . . . ?
C19 C10 C11 S52 -4.1(5) . . . . ?
C19 C10 C11 C12 -176.4(3) . . . . ?
C19 C20 C21 C22 0.6(6) . . . . ?
C20 C19 C24 C23 -0.9(5) . . . . ?
C20 C21 C22 C23 -0.7(6) . . . . ?
C21 C22 C23 C24 0.0(6) . . . . ?
C22 C23 C24 C19 0.8(6) . . . . ?
C24 C19 C20 C21 0.2(5) . . . . ?
C25 C26 C27 C28 0.0(5) . . . . ?
C26 C25 C30 C29 -0.1(4) . . . . ?
C26 C27 C28 C29 -0.3(5) . . . . ?
C27 C28 C29 C30 0.3(5) . . . . ?
C28 C29 C30 C25 -0.1(5) . . . . ?
C30 C25 C26 C27 0.2(4) . . . . ?
C31 C32 C33 C34 0.1(5) . . . . ?
C32 C31 C36 C35 0.0(4) . . . . ?
C32 C33 C34 C35 0.8(5) . . . . ?
C33 C34 C35 C36 -1.4(5) . . . . ?
C34 C35 C36 C31 0.9(5) . . . . ?
C36 C31 C32 C33 -0.5(4) . . . . ?
C48 B41 B42 B40 -137.4(3) . . . . ?
C48 B41 B42 B43 -100.0(3) . . . . ?
C48 B41 B42 B47 -39.4(3) . . . . ?
C48 B41 B45 C50 -0.7(4) . . . . ?
C48 B41 B45 B40 100.8(3) . . . . ?
C48 B41 B45 B44 63.3(3) . . . . ?
C48 B41 B45 B49 -32.9(3) . . . . ?
C48 B41 B49 C50 106.4(3) . . . . ?
C48 B41 B49 B45 142.1(3) . . . . ?
C48 B41 B49 B51 36.1(3) . . . . ?
C48 B42 B43 B40 -101.4(3) . . . . ?
C48 B42 B43 B44 -63.3(4) . . . . ?
C48 B42 B43 B46 0.0(4) . . . . ?
C48 B42 B43 B47 32.4(3) . . . . ?
C48 B42 B47 B43 -142.7(3) . . . . ?
C48 B42 B47 B46 -106.5(4) . . . . ?
C48 B42 B47 B51 -36.0(3) . . . . ?
C48 B47 B51 C50 -102.2(3) . . . . ?
C48 B47 B51 B46 -142.4(3) . . . . ?
C48 B47 B51 B49 -41.8(3) . . . . ?
C48 B49 B51 C50 142.5(3) . . . . ?
C48 B49 B51 B46 102.4(3) . . . . ?
C48 B49 B51 B47 41.8(3) . . . . ?
C50 B44 B45 B40 -138.1(3) . . . . ?
C50 B44 B45 B41 -100.9(3) . . . . ?
C50 B44 B45 B49 -39.1(2) . . . . ?
C50 B44 B46 B43 137.4(3) . . . . ?
C50 B44 B46 B47 98.1(3) . . . . ?
C50 B44 B46 B51 37.4(3) . . . . ?
C50 B45 B49 C48 -106.7(3) . . . . ?
C50 B45 B49 B41 -143.7(3) . . . . ?
C50 B45 B49 B51 -36.2(3) . . . . ?
C50 B46 B47 C48 -3.3(4) . . . . ?
C50 B46 B47 B42 66.5(4) . . . . ?
C50 B46 B47 B43 102.7(3) . . . . ?
C50 B46 B47 B51 -40.5(3) . . . . ?
C50 B46 B51 C48 100.6(3) . . . . ?
C50 B46 B51 B47 133.5(3) . . . . ?
C50 B46 B51 B49 39.9(2) . . . . ?
C50 B49 B51 C48 -142.5(3) . . . . ?
C50 B49 B51 B46 -40.2(3) . . . . ?
C50 B49 B51 B47 -100.8(3) . . . . ?
C60 B55 B56 B53 133.9(3) . . . . ?
C60 B55 B56 B57 96.3(3) . . . . ?
C60 B55 B56 B61 32.5(2) . . . . ?
C60 B55 B59 B54 -134.0(3) . . . . ?
C60 B55 B59 B63 -94.9(3) . . . . ?
C60 B55 B59 B64 -32.7(2) . . . . ?
C60 B56 B57 C62 -1.5(3) . . . . ?
C60 B56 B57 B53 99.2(3) . . . . ?
C60 B56 B57 B58 61.2(3) . . . . ?
C60 B56 B57 B61 -39.1(2) . . . . ?
C60 B56 B61 C62 95.8(3) . . . . ?
C60 B56 B61 B57 134.0(3) . . . . ?
C60 B56 B61 B64 33.2(2) . . . . ?
C60 B59 B63 C62 2.3(3) . . . . ?
C60 B59 B63 B54 -100.4(3) . . . . ?
C60 B59 B63 B58 -63.0(3) . . . . ?
C60 B59 B63 B64 40.8(2) . . . . ?
C60 B59 B64 C62 -94.4(3) . . . . ?
C60 B59 B64 B61 -32.9(2) . . . . ?
C60 B59 B64 B63 -131.7(3) . . . . ?
C60 B61 B64 C62 132.3(3) . . . . ?
C60 B61 B64 B59 33.2(2) . . . . ?
C60 B61 B64 B63 94.9(3) . . . . ?
C62 B57 B58 B53 136.6(3) . . . . ?
C62 B57 B58 B54 99.0(3) . . . . ?
C62 B57 B58 B63 36.8(3) . . . . ?
C62 B57 B61 C60 -96.9(3) . . . . ?
C62 B57 B61 B56 -136.5(3) . . . . ?
C62 B57 B61 B64 -35.6(3) . . . . ?
C62 B58 B63 B54 138.9(3) . . . . ?
C62 B58 B63 B59 101.3(3) . . . . ?
C62 B58 B63 B64 33.9(3) . . . . ?
C62 B61 B64 C60 -132.3(3) . . . . ?
C62 B61 B64 B59 -99.2(3) . . . . ?
C62 B61 B64 B63 -37.4(3) . . . . ?
C62 B63 B64 C60 96.9(3) . . . . ?
C62 B63 B64 B59 137.8(3) . . . . ?
C62 B63 B64 B61 36.9(3) . . . . ?
B1 N2 C3 N4 0.4(4) . . . . ?
B1 N2 C3 C7 -175.2(2) . . . . ?
B1 N2 C9 C8 173.6(3) . . . . ?
B1 N2 C9 C31 -7.3(4) . . . . ?
B1 N6 C5 N4 1.5(4) . . . . ?
B1 N6 C5 C10 -176.9(3) . . . . ?
B1 N6 C12 C11 176.6(3) . . . . ?
B1 N6 C12 C25 -1.7(4) . . . . ?
B40 S39 C8 C7 91.1(3) . . . . ?
B40 S39 C8 C9 -81.0(2) . . . . ?
B40 B41 B42 C48 137.4(3) . . . . ?
B40 B41 B42 B43 37.3(2) . . . . ?
B40 B41 B42 B47 98.0(3) . . . . ?
B40 B41 B45 C50 -101.6(3) . . . . ?
B40 B41 B45 B44 -37.6(2) . . . . ?
B40 B41 B45 B49 -133.8(3) . . . . ?
B40 B41 B49 C48 -101.9(3) . . . . ?
B40 B41 B49 C50 4.5(4) . . . . ?
B40 B41 B49 B45 40.2(2) . . . . ?
B40 B41 B49 B51 -65.8(3) . . . . ?
B40 B42 B43 B44 38.1(2) . . . . ?
B40 B42 B43 B46 101.4(3) . . . . ?
B40 B42 B43 B47 133.8(3) . . . . ?
B40 B42 B47 C48 103.0(3) . . . . ?
B40 B42 B47 B43 -39.8(3) . . . . ?
B40 B42 B47 B46 -3.6(4) . . . . ?
B40 B42 B47 B51 67.0(4) . . . . ?
B40 B43 B44 C50 100.9(3) . . . . ?
B40 B43 B44 B45 37.7(2) . . . . ?
B40 B43 B44 B46 138.2(3) . . . . ?
B40 B43 B46 C50 0.4(4) . . . . ?
B40 B43 B46 B44 -37.9(3) . . . . ?
B40 B43 B46 B47 96.3(3) . . . . ?
B40 B43 B46 B51 64.0(4) . . . . ?
B40 B43 B47 C48 4.3(4) . . . . ?
B40 B43 B47 B42 40.4(3) . . . . ?
B40 B43 B47 B46 -102.9(3) . . . . ?
B40 B43 B47 B51 -66.8(4) . . . . ?
B40 B44 B45 C50 138.1(3) . . . . ?
B40 B44 B45 B41 37.3(2) . . . . ?
B40 B44 B45 B49 99.0(2) . . . . ?
B40 B44 B46 C50 -100.5(3) . . . . ?
B40 B44 B46 B43 37.0(3) . . . . ?
B40 B44 B46 B47 -2.3(4) . . . . ?
B40 B44 B46 B51 -63.0(4) . . . . ?
B40 B45 B49 C48 -3.5(4) . . . . ?
B40 B45 B49 C50 103.3(3) . . . . ?
B40 B45 B49 B41 -40.4(2) . . . . ?
B40 B45 B49 B51 67.1(3) . . . . ?
B41 C48 B42 B40 38.2(3) . . . . ?
B41 C48 B42 B43 100.7(3) . . . . ?
B41 C48 B42 B47 133.3(3) . . . . ?
B41 C48 B47 B42 -40.8(3) . . . . ?
B41 C48 B47 B43 -4.4(4) . . . . ?
B41 C48 B47 B46 66.0(4) . . . . ?
B41 C48 B47 B51 102.9(3) . . . . ?
B41 C48 B49 C50 -107.0(3) . . . . ?
B41 C48 B49 B45 -36.8(3) . . . . ?
B41 C48 B49 B51 -143.6(3) . . . . ?
B41 C48 B51 C50 -0.6(4) . . . . ?
B41 C48 B51 B46 -63.4(4) . . . . ?
B41 C48 B51 B47 -96.8(3) . . . . ?
B41 C48 B51 B49 32.6(3) . . . . ?
B41 B40 B42 C48 -38.3(3) . . . . ?
B41 B40 B42 B43 -137.7(3) . . . . ?
B41 B40 B42 B47 -98.5(3) . . . . ?
B41 B40 B43 B42 37.4(3) . . . . ?
B41 B40 B43 B44 -100.7(3) . . . . ?
B41 B40 B43 B46 -63.4(4) . . . . ?
B41 B40 B43 B47 -2.3(4) . . . . ?
B41 B40 B44 C50 0.7(3) . . . . ?
B41 B40 B44 B43 100.4(3) . . . . ?
B41 B40 B44 B45 -36.7(2) . . . . ?
B41 B40 B44 B46 63.0(3) . . . . ?
B41 B40 B45 C50 101.1(3) . . . . ?
B41 B40 B45 B44 138.8(3) . . . . ?
B41 B40 B45 B49 39.8(2) . . . . ?
B41 B42 B43 B40 -37.7(2) . . . . ?
B41 B42 B43 B44 0.4(4) . . . . ?
B41 B42 B43 B46 63.6(3) . . . . ?
B41 B42 B43 B47 96.0(3) . . . . ?
B41 B42 B47 C48 40.7(3) . . . . ?
B41 B42 B47 B43 -102.0(3) . . . . ?
B41 B42 B47 B46 -65.8(4) . . . . ?
B41 B42 B47 B51 4.7(4) . . . . ?
B41 B45 B49 C48 37.0(3) . . . . ?
B41 B45 B49 C50 143.7(3) . . . . ?
B41 B45 B49 B51 107.5(3) . . . . ?
B41 B49 B51 C48 -36.0(3) . . . . ?
B41 B49 B51 C50 106.5(3) . . . . ?
B41 B49 B51 B46 66.4(4) . . . . ?
B41 B49 B51 B47 5.8(4) . . . . ?
B42 C48 B41 B40 -38.2(3) . . . . ?
B42 C48 B41 B45 -101.2(3) . . . . ?
B42 C48 B41 B49 -134.4(3) . . . . ?
B42 C48 B47 B43 36.4(3) . . . . ?
B42 C48 B47 B46 106.8(3) . . . . ?
B42 C48 B47 B51 143.7(3) . . . . ?
B42 C48 B49 C50 -67.1(4) . . . . ?
B42 C48 B49 B41 39.9(3) . . . . ?
B42 C48 B49 B45 3.0(4) . . . . ?
B42 C48 B49 B51 -103.7(4) . . . . ?
B42 C48 B51 C50 63.3(4) . . . . ?
B42 C48 B51 B46 0.5(4) . . . . ?
B42 C48 B51 B47 -32.9(3) . . . . ?
B42 C48 B51 B49 96.5(3) . . . . ?
B42 B40 B41 C48 37.8(3) . . . . ?
B42 B40 B41 B45 137.5(3) . . . . ?
B42 B40 B41 B49 98.1(3) . . . . ?
B42 B40 B43 B44 -138.1(3) . . . . ?
B42 B40 B43 B46 -100.7(4) . . . . ?
B42 B40 B43 B47 -39.7(3) . . . . ?
B42 B40 B44 C50 -62.0(3) . . . . ?
B42 B40 B44 B43 37.8(3) . . . . ?
B42 B40 B44 B45 -99.4(3) . . . . ?
B42 B40 B44 B46 0.3(3) . . . . ?
B42 B40 B45 C50 63.7(3) . . . . ?
B42 B40 B45 B41 -37.4(3) . . . . ?
B42 B40 B45 B44 101.4(3) . . . . ?
B42 B40 B45 B49 2.4(3) . . . . ?
B42 B41 B45 C50 -63.4(3) . . . . ?
B42 B41 B45 B40 38.1(2) . . . . ?
B42 B41 B45 B44 0.6(3) . . . . ?
B42 B41 B45 B49 -95.6(3) . . . . ?
B42 B41 B49 C48 -39.4(3) . . . . ?
B42 B41 B49 C50 67.1(3) . . . . ?
B42 B41 B49 B45 102.7(3) . . . . ?
B42 B41 B49 B51 -3.2(4) . . . . ?
B42 B43 B44 C50 63.1(3) . . . . ?
B42 B43 B44 B40 -37.8(2) . . . . ?
B42 B43 B44 B45 0.0(4) . . . . ?
B42 B43 B44 B46 100.5(3) . . . . ?
B42 B43 B46 C50 -63.3(4) . . . . ?
B42 B43 B46 B44 -101.6(3) . . . . ?
B42 B43 B46 B47 32.5(3) . . . . ?
B42 B43 B46 B51 0.3(4) . . . . ?
B42 B43 B47 C48 -36.1(3) . . . . ?
B42 B43 B47 B46 -143.3(3) . . . . ?
B42 B43 B47 B51 -107.2(4) . . . . ?
B42 B47 B51 C48 35.5(3) . . . . ?
B42 B47 B51 C50 -66.7(4) . . . . ?
B42 B47 B51 B46 -106.9(4) . . . . ?
B42 B47 B51 B49 -6.3(4) . . . . ?
B43 B40 B41 C48 -0.2(3) . . . . ?
B43 B40 B41 B42 -37.9(3) . . . . ?
B43 B40 B41 B45 99.6(3) . . . . ?
B43 B40 B41 B49 60.2(3) . . . . ?
B43 B40 B42 C48 99.4(3) . . . . ?
B43 B40 B42 B41 137.7(3) . . . . ?
B43 B40 B42 B47 39.2(3) . . . . ?
B43 B40 B44 C50 -99.8(3) . . . . ?
B43 B40 B44 B45 -137.2(3) . . . . ?
B43 B40 B44 B46 -37.4(3) . . . . ?
B43 B40 B45 C50 0.2(3) . . . . ?
B43 B40 B45 B41 -100.9(3) . . . . ?
B43 B40 B45 B44 37.9(3) . . . . ?
B43 B40 B45 B49 -61.2(3) . . . . ?
B43 B42 B47 C48 142.7(3) . . . . ?
B43 B42 B47 B46 36.2(3) . . . . ?
B43 B42 B47 B51 106.7(4) . . . . ?
B43 B44 B45 C50 100.6(3) . . . . ?
B43 B44 B45 B40 -37.6(2) . . . . ?
B43 B44 B45 B41 -0.3(3) . . . . ?
B43 B44 B45 B49 61.4(3) . . . . ?
B43 B44 B46 C50 -137.4(3) . . . . ?
B43 B44 B46 B47 -39.3(3) . . . . ?
B43 B44 B46 B51 -100.0(3) . . . . ?
B43 B46 B47 C48 -106.0(3) . . . . ?
B43 B46 B47 B42 -36.2(3) . . . . ?
B43 B46 B47 B51 -143.2(3) . . . . ?
B43 B46 B51 C48 -0.5(4) . . . . ?
B43 B46 B51 C50 -101.1(3) . . . . ?
B43 B46 B51 B47 32.4(3) . . . . ?
B43 B46 B51 B49 -61.1(4) . . . . ?
B43 B47 B51 C48 106.2(4) . . . . ?
B43 B47 B51 C50 4.0(4) . . . . ?
B43 B47 B51 B46 -36.2(3) . . . . ?
B43 B47 B51 B49 64.4(4) . . . . ?
B44 C50 B45 B40 38.1(2) . . . . ?
B44 C50 B45 B41 102.0(3) . . . . ?
B44 C50 B45 B49 134.4(3) . . . . ?
B44 C50 B46 B43 -38.0(3) . . . . ?
B44 C50 B46 B47 -99.1(3) . . . . ?
B44 C50 B46 B51 -138.5(3) . . . . ?
B44 C50 B49 C48 66.4(3) . . . . ?
B44 C50 B49 B41 -4.1(4) . . . . ?
B44 C50 B49 B45 -39.6(2) . . . . ?
B44 C50 B49 B51 103.2(3) . . . . ?
B44 C50 B51 C48 -63.1(4) . . . . ?
B44 C50 B51 B46 37.5(3) . . . . ?
B44 C50 B51 B47 -2.6(4) . . . . ?
B44 C50 B51 B49 -96.0(3) . . . . ?
B44 B40 B41 C48 -63.3(3) . . . . ?
B44 B40 B41 B42 -101.0(3) . . . . ?
B44 B40 B41 B45 36.5(2) . . . . ?
B44 B40 B41 B49 -2.9(3) . . . . ?
B44 B40 B42 C48 61.9(4) . . . . ?
B44 B40 B42 B41 100.3(3) . . . . ?
B44 B40 B42 B43 -37.5(3) . . . . ?
B44 B40 B42 B47 1.8(4) . . . . ?
B44 B40 B43 B42 138.1(3) . . . . ?
B44 B40 B43 B46 37.3(3) . . . . ?
B44 B40 B43 B47 98.4(3) . . . . ?
B44 B40 B45 C50 -37.7(2) . . . . ?
B44 B40 B45 B41 -138.8(3) . . . . ?
B44 B40 B45 B49 -99.1(3) . . . . ?
B44 B43 B46 C50 38.3(3) . . . . ?
B44 B43 B46 B47 134.1(3) . . . . ?
B44 B43 B46 B51 101.9(3) . . . . ?
B44 B43 B47 C48 67.4(4) . . . . ?
B44 B43 B47 B42 103.5(3) . . . . ?
B44 B43 B47 B46 -39.7(3) . . . . ?
B44 B43 B47 B51 -3.6(4) . . . . ?
B44 B45 B49 C48 -66.8(3) . . . . ?
B44 B45 B49 C50 39.9(2) . . . . ?
B44 B45 B49 B41 -103.8(3) . . . . ?
B44 B45 B49 B51 3.7(3) . . . . ?
B44 B46 B47 C48 -66.0(4) . . . . ?
B44 B46 B47 B42 3.8(4) . . . . ?
B44 B46 B47 B43 40.0(3) . . . . ?
B44 B46 B47 B51 -103.2(3) . . . . ?
B44 B46 B51 C48 63.0(4) . . . . ?
B44 B46 B51 C50 -37.6(3) . . . . ?
B44 B46 B51 B47 95.9(3) . . . . ?
B44 B46 B51 B49 2.3(4) . . . . ?
B45 C50 B44 B40 -37.2(2) . . . . ?
B45 C50 B44 B43 -99.6(3) . . . . ?
B45 C50 B44 B46 -137.6(3) . . . . ?
B45 C50 B46 B43 -0.3(4) . . . . ?
B45 C50 B46 B44 37.7(3) . . . . ?
B45 C50 B46 B47 -61.4(3) . . . . ?
B45 C50 B46 B51 -100.8(3) . . . . ?
B45 C50 B49 C48 106.1(3) . . . . ?
B45 C50 B49 B41 35.6(3) . . . . ?
B45 C50 B49 B51 142.9(3) . . . . ?
B45 C50 B51 C48 0.1(4) . . . . ?
B45 C50 B51 B46 100.7(3) . . . . ?
B45 C50 B51 B47 60.7(4) . . . . ?
B45 C50 B51 B49 -32.7(2) . . . . ?
B45 B40 B41 C48 -99.8(3) . . . . ?
B45 B40 B41 B42 -137.5(3) . . . . ?
B45 B40 B41 B49 -39.5(2) . . . . ?
B45 B40 B42 C48 -0.7(4) . . . . ?
B45 B40 B42 B41 37.6(2) . . . . ?
B45 B40 B42 B43 -100.1(3) . . . . ?
B45 B40 B42 B47 -60.9(3) . . . . ?
B45 B40 B43 B42 100.4(3) . . . . ?
B45 B40 B43 B44 -37.7(2) . . . . ?
B45 B40 B43 B46 -0.4(4) . . . . ?
B45 B40 B43 B47 60.7(3) . . . . ?
B45 B40 B44 C50 37.4(2) . . . . ?
B45 B40 B44 B43 137.2(3) . . . . ?
B45 B40 B44 B46 99.7(3) . . . . ?
B45 B41 B42 C48 99.5(3) . . . . ?
B45 B41 B42 B40 -37.9(2) . . . . ?
B45 B41 B42 B43 -0.6(3) . . . . ?
B45 B41 B42 B47 60.1(3) . . . . ?
B45 B41 B49 C48 -142.1(3) . . . . ?
B45 B41 B49 C50 -35.7(3) . . . . ?
B45 B41 B49 B51 -106.0(3) . . . . ?
B45 B44 B46 C50 -37.7(3) . . . . ?
B45 B44 B46 B43 99.7(3) . . . . ?
B45 B44 B46 B47 60.5(4) . . . . ?
B45 B44 B46 B51 -0.2(4) . . . . ?
B45 B49 B51 C48 -106.2(3) . . . . ?
B45 B49 B51 C50 36.3(3) . . . . ?
B45 B49 B51 B46 -3.8(4) . . . . ?
B45 B49 B51 B47 -64.5(4) . . . . ?
B46 C50 B44 B40 100.4(3) . . . . ?
B46 C50 B44 B43 38.0(3) . . . . ?
B46 C50 B44 B45 137.6(3) . . . . ?
B46 C50 B45 B40 0.1(4) . . . . ?
B46 C50 B45 B41 64.1(3) . . . . ?
B46 C50 B45 B44 -38.0(3) . . . . ?
B46 C50 B45 B49 96.4(3) . . . . ?
B46 C50 B49 C48 3.8(3) . . . . ?
B46 C50 B49 B41 -66.7(3) . . . . ?
B46 C50 B49 B45 -102.2(3) . . . . ?
B46 C50 B49 B51 40.6(3) . . . . ?
B46 C50 B51 C48 -100.6(3) . . . . ?
B46 C50 B51 B47 -40.1(3) . . . . ?
B46 C50 B51 B49 -133.5(3) . . . . ?
B46 B43 B44 C50 -37.4(3) . . . . ?
B46 B43 B44 B40 -138.2(3) . . . . ?
B46 B43 B44 B45 -100.5(3) . . . . ?
B46 B43 B47 C48 107.2(3) . . . . ?
B46 B43 B47 B42 143.3(3) . . . . ?
B46 B43 B47 B51 36.1(3) . . . . ?
B46 B44 B45 C50 37.2(3) . . . . ?
B46 B44 B45 B40 -101.0(3) . . . . ?
B46 B44 B45 B41 -63.7(3) . . . . ?
B46 B44 B45 B49 -2.0(3) . . . . ?
B46 B47 B51 C48 142.4(3) . . . . ?
B46 B47 B51 C50 40.2(3) . . . . ?
B46 B47 B51 B49 100.6(3) . . . . ?
B47 C48 B41 B40 2.6(4) . . . . ?
B47 C48 B41 B42 40.8(3) . . . . ?
B47 C48 B41 B45 -60.4(3) . . . . ?
B47 C48 B41 B49 -93.6(3) . . . . ?
B47 C48 B42 B40 -95.1(3) . . . . ?
B47 C48 B42 B41 -133.3(3) . . . . ?
B47 C48 B42 B43 -32.6(3) . . . . ?
B47 C48 B49 C50 -5.5(4) . . . . ?
B47 C48 B49 B41 101.5(3) . . . . ?
B47 C48 B49 B45 64.7(3) . . . . ?
B47 C48 B49 B51 -42.0(3) . . . . ?
B47 C48 B51 C50 96.2(3) . . . . ?
B47 C48 B51 B46 33.4(3) . . . . ?
B47 C48 B51 B49 129.4(3) . . . . ?
B47 B42 B43 B40 -133.8(3) . . . . ?
B47 B42 B43 B44 -95.7(3) . . . . ?
B47 B42 B43 B46 -32.4(3) . . . . ?
B47 B43 B44 C50 1.7(4) . . . . ?
B47 B43 B44 B40 -99.1(3) . . . . ?
B47 B43 B44 B45 -61.4(3) . . . . ?
B47 B43 B44 B46 39.1(3) . . . . ?
B47 B43 B46 C50 -95.8(3) . . . . ?
B47 B43 B46 B44 -134.1(3) . . . . ?
B47 B43 B46 B51 -32.2(3) . . . . ?
B47 B46 B51 C48 -32.9(3) . . . . ?
B47 B46 B51 C50 -133.5(3) . . . . ?
B47 B46 B51 B49 -93.6(3) . . . . ?
B49 C48 B41 B40 96.2(3) . . . . ?
B49 C48 B41 B42 134.4(3) . . . . ?
B49 C48 B41 B45 33.2(3) . . . . ?
B49 C48 B42 B40 -1.3(4) . . . . ?
B49 C48 B42 B41 -39.5(3) . . . . ?
B49 C48 B42 B43 61.2(4) . . . . ?
B49 C48 B42 B47 93.8(3) . . . . ?
B49 C48 B47 B42 -101.5(3) . . . . ?
B49 C48 B47 B43 -65.2(4) . . . . ?
B49 C48 B47 B46 5.3(4) . . . . ?
B49 C48 B47 B51 42.2(2) . . . . ?
B49 C48 B51 C50 -33.2(3) . . . . ?
B49 C48 B51 B46 -96.0(3) . . . . ?
B49 C48 B51 B47 -129.4(3) . . . . ?
B49 C50 B44 B40 1.9(3) . . . . ?
B49 C50 B44 B43 -60.6(3) . . . . ?
B49 C50 B44 B45 39.0(2) . . . . ?
B49 C50 B44 B46 -98.6(3) . . . . ?
B49 C50 B45 B40 -96.3(3) . . . . ?
B49 C50 B45 B41 -32.3(2) . . . . ?
B49 C50 B45 B44 -134.4(3) . . . . ?
B49 C50 B46 B43 60.7(4) . . . . ?
B49 C50 B46 B44 98.8(3) . . . . ?
B49 C50 B46 B47 -0.3(3) . . . . ?
B49 C50 B46 B51 -39.7(2) . . . . ?
B49 C50 B51 C48 32.9(3) . . . . ?
B49 C50 B51 B46 133.5(3) . . . . ?
B49 C50 B51 B47 93.4(3) . . . . ?
B49 B41 B42 C48 38.5(3) . . . . ?
B49 B41 B42 B40 -98.8(3) . . . . ?
B49 B41 B42 B43 -61.5(3) . . . . ?
B49 B41 B42 B47 -0.8(4) . . . . ?
B49 B41 B45 C50 32.2(2) . . . . ?
B49 B41 B45 B40 133.8(3) . . . . ?
B49 B41 B45 B44 96.2(3) . . . . ?
B51 C48 B41 B40 63.8(4) . . . . ?
B51 C48 B41 B42 102.0(4) . . . . ?
B51 C48 B41 B45 0.8(4) . . . . ?
B51 C48 B41 B49 -32.4(3) . . . . ?
B51 C48 B42 B40 -62.8(4) . . . . ?
B51 C48 B42 B41 -101.0(3) . . . . ?
B51 C48 B42 B43 -0.3(4) . . . . ?
B51 C48 B42 B47 32.3(3) . . . . ?
B51 C48 B47 B42 -143.7(3) . . . . ?
B51 C48 B47 B43 -107.3(3) . . . . ?
B51 C48 B47 B46 -36.9(3) . . . . ?
B51 C48 B49 C50 36.6(3) . . . . ?
B51 C48 B49 B41 143.6(3) . . . . ?
B51 C48 B49 B45 106.7(3) . . . . ?
B51 C50 B44 B40 63.0(3) . . . . ?
B51 C50 B44 B43 0.5(3) . . . . ?
B51 C50 B44 B45 100.2(3) . . . . ?
B51 C50 B44 B46 -37.5(3) . . . . ?
B51 C50 B45 B40 -63.6(3) . . . . ?
B51 C50 B45 B41 0.4(3) . . . . ?
B51 C50 B45 B44 -101.7(3) . . . . ?
B51 C50 B45 B49 32.7(3) . . . . ?
B51 C50 B46 B43 100.4(4) . . . . ?
B51 C50 B46 B44 138.5(3) . . . . ?
B51 C50 B46 B47 39.4(3) . . . . ?
B51 C50 B49 C48 -36.8(3) . . . . ?
B51 C50 B49 B41 -107.3(3) . . . . ?
B51 C50 B49 B45 -142.9(3) . . . . ?
B51 B46 B47 C48 37.2(3) . . . . ?
B51 B46 B47 B42 107.0(4) . . . . ?
B51 B46 B47 B43 143.2(3) . . . . ?
B53 S52 C11 C10 107.5(3) . . . . ?
B53 S52 C11 C12 -81.4(3) . . . . ?
B53 B54 B55 C60 -99.1(3) . . . . ?
B53 B54 B55 B56 -37.8(2) . . . . ?
B53 B54 B55 B59 -138.4(3) . . . . ?
B53 B54 B58 C62 100.2(3) . . . . ?
B53 B54 B58 B57 37.7(2) . . . . ?
B53 B54 B58 B63 136.3(3) . . . . ?
B53 B54 B59 C60 -2.4(3) . . . . ?
B53 B54 B59 B55 37.3(2) . . . . ?
B53 B54 B59 B63 -98.4(3) . . . . ?
B53 B54 B59 B64 -63.9(3) . . . . ?
B53 B54 B63 C62 -0.9(4) . . . . ?
B53 B54 B63 B58 -38.5(2) . . . . ?
B53 B54 B63 B59 101.5(3) . . . . ?
B53 B54 B63 B64 64.6(3) . . . . ?
B53 B55 B56 C60 -133.9(3) . . . . ?
B53 B55 B56 B57 -37.7(2) . . . . ?
B53 B55 B56 B61 -101.5(3) . . . . ?
B53 B55 B59 C60 96.8(3) . . . . ?
B53 B55 B59 B54 -37.1(2) . . . . ?
B53 B55 B59 B63 2.0(3) . . . . ?
B53 B55 B59 B64 64.2(3) . . . . ?
B53 B56 B57 C62 -100.8(3) . . . . ?
B53 B56 B57 B58 -38.1(2) . . . . ?
B53 B56 B57 B61 -138.4(3) . . . . ?
B53 B56 B61 C60 -96.6(3) . . . . ?
B53 B56 B61 C62 -0.8(4) . . . . ?
B53 B56 B61 B57 37.4(3) . . . . ?
B53 B56 B61 B64 -63.3(3) . . . . ?
B53 B57 B58 C62 -136.6(3) . . . . ?
B53 B57 B58 B54 -37.6(2) . . . . ?
B53 B57 B58 B63 -99.8(3) . . . . ?
B53 B57 B61 C60 2.1(4) . . . . ?
B53 B57 B61 C62 99.0(3) . . . . ?
B53 B57 B61 B56 -37.5(3) . . . . ?
B53 B57 B61 B64 63.4(4) . . . . ?
B53 B58 B63 C62 -100.2(3) . . . . ?
B53 B58 B63 B54 38.7(2) . . . . ?
B53 B58 B63 B59 1.1(4) . . . . ?
B53 B58 B63 B64 -66.3(4) . . . . ?
B54 B53 B55 C60 98.4(3) . . . . ?
B54 B53 B55 B56 137.9(3) . . . . ?
B54 B53 B55 B59 37.1(2) . . . . ?
B54 B53 B56 C60 2.3(3) . . . . ?
B54 B53 B56 B55 -37.4(2) . . . . ?
B54 B53 B56 B57 100.7(3) . . . . ?
B54 B53 B56 B61 63.2(3) . . . . ?
B54 B53 B57 C62 -0.9(3) . . . . ?
B54 B53 B57 B56 -100.0(3) . . . . ?
B54 B53 B57 B58 37.4(2) . . . . ?
B54 B53 B57 B61 -62.7(3) . . . . ?
B54 B53 B58 C62 -100.0(3) . . . . ?
B54 B53 B58 B57 -138.1(3) . . . . ?
B54 B53 B58 B63 -38.2(3) . . . . ?
B54 B55 B56 C60 -96.3(3) . . . . ?
B54 B55 B56 B53 37.6(2) . . . . ?
B54 B55 B56 B57 -0.1(4) . . . . ?
B54 B55 B56 B61 -63.9(3) . . . . ?
B54 B55 B59 C60 134.0(3) . . . . ?
B54 B55 B59 B63 39.1(3) . . . . ?
B54 B55 B59 B64 101.3(3) . . . . ?
B54 B58 B63 C62 -138.9(3) . . . . ?
B54 B58 B63 B59 -37.5(3) . . . . ?
B54 B58 B63 B64 -104.9(3) . . . . ?
B54 B59 B63 C62 102.7(3) . . . . ?
B54 B59 B63 B58 37.5(3) . . . . ?
B54 B59 B63 B64 141.2(3) . . . . ?
B54 B59 B64 C60 96.9(3) . . . . ?
B54 B59 B64 C62 2.5(4) . . . . ?
B54 B59 B64 B61 64.0(3) . . . . ?
B54 B59 B64 B63 -34.8(3) . . . . ?
B54 B63 B64 C60 -4.1(4) . . . . ?
B54 B63 B64 C62 -101.0(3) . . . . ?
B54 B63 B64 B59 36.7(3) . . . . ?
B54 B63 B64 B61 -64.2(4) . . . . ?
B55 C60 B56 B53 -40.4(2) . . . . ?
B55 C60 B56 B57 -102.9(3) . . . . ?
B55 C60 B56 B61 -143.1(3) . . . . ?
B55 C60 B59 B54 40.4(2) . . . . ?
B55 C60 B59 B63 102.1(3) . . . . ?
B55 C60 B59 B64 143.1(3) . . . . ?
B55 C60 B61 C62 -65.7(3) . . . . ?
B55 C60 B61 B56 35.9(3) . . . . ?
B55 C60 B61 B57 -4.1(4) . . . . ?
B55 C60 B61 B64 -106.5(3) . . . . ?
B55 C60 B64 C62 66.3(3) . . . . ?
B55 C60 B64 B59 -35.9(3) . . . . ?
B55 C60 B64 B61 106.5(3) . . . . ?
B55 C60 B64 B63 5.1(4) . . . . ?
B55 B53 B54 B58 -136.8(3) . . . . ?
B55 B53 B54 B59 -37.1(3) . . . . ?
B55 B53 B54 B63 -98.5(3) . . . . ?
B55 B53 B56 C60 39.7(2) . . . . ?
B55 B53 B56 B57 138.1(3) . . . . ?
B55 B53 B56 B61 100.6(3) . . . . ?
B55 B53 B57 C62 62.1(3) . . . . ?
B55 B53 B57 B56 -36.9(3) . . . . ?
B55 B53 B57 B58 100.5(3) . . . . ?
B55 B53 B57 B61 0.4(4) . . . . ?
B55 B53 B58 C62 -61.7(3) . . . . ?
B55 B53 B58 B54 38.3(2) . . . . ?
B55 B53 B58 B57 -99.8(3) . . . . ?
B55 B53 B58 B63 0.2(3) . . . . ?
B55 B54 B58 C62 61.7(3) . . . . ?
B55 B54 B58 B53 -38.4(2) . . . . ?
B55 B54 B58 B57 -0.7(3) . . . . ?
B55 B54 B58 B63 97.8(3) . . . . ?
B55 B54 B59 C60 -39.7(2) . . . . ?
B55 B54 B59 B63 -135.7(3) . . . . ?
B55 B54 B59 B64 -101.1(3) . . . . ?
B55 B54 B63 C62 -63.7(3) . . . . ?
B55 B54 B63 B58 -101.3(3) . . . . ?
B55 B54 B63 B59 38.7(2) . . . . ?
B55 B54 B63 B64 1.9(4) . . . . ?
B55 B56 B57 C62 -63.1(3) . . . . ?
B55 B56 B57 B53 37.7(2) . . . . ?
B55 B56 B57 B58 -0.4(4) . . . . ?
B55 B56 B57 B61 -100.7(3) . . . . ?
B55 B56 B61 C60 -32.7(3) . . . . ?
B55 B56 B61 C62 63.0(3) . . . . ?
B55 B56 B61 B57 101.3(3) . . . . ?
B55 B56 B61 B64 0.5(4) . . . . ?
B55 B59 B63 C62 63.3(3) . . . . ?
B55 B59 B63 B54 -39.4(3) . . . . ?
B55 B59 B63 B58 -1.9(4) . . . . ?
B55 B59 B63 B64 101.8(3) . . . . ?
B55 B59 B64 C60 32.8(2) . . . . ?
B55 B59 B64 C62 -61.6(3) . . . . ?
B55 B59 B64 B61 -0.1(4) . . . . ?
B55 B59 B64 B63 -98.9(3) . . . . ?
B56 C60 B55 B53 40.4(2) . . . . ?
B56 C60 B55 B54 102.5(3) . . . . ?
B56 C60 B55 B59 142.6(3) . . . . ?
B56 C60 B59 B54 4.2(4) . . . . ?
B56 C60 B59 B55 -36.2(3) . . . . ?
B56 C60 B59 B63 65.9(3) . . . . ?
B56 C60 B59 B64 106.9(3) . . . . ?
B56 C60 B61 C62 -101.6(3) . . . . ?
B56 C60 B61 B57 -40.0(3) . . . . ?
B56 C60 B61 B64 -142.4(3) . . . . ?
B56 C60 B64 C62 -3.4(4) . . . . ?
B56 C60 B64 B59 -105.5(3) . . . . ?
B56 C60 B64 B61 36.8(3) . . . . ?
B56 C60 B64 B63 -64.6(3) . . . . ?
B56 B53 B54 B55 37.1(2) . . . . ?
B56 B53 B54 B58 -99.7(3) . . . . ?
B56 B53 B54 B59 0.1(3) . . . . ?
B56 B53 B54 B63 -61.4(3) . . . . ?
B56 B53 B55 C60 -39.6(2) . . . . ?
B56 B53 B55 B54 -137.9(3) . . . . ?
B56 B53 B55 B59 -100.8(3) . . . . ?
B56 B53 B57 C62 99.0(3) . . . . ?
B56 B53 B57 B58 137.4(3) . . . . ?
B56 B53 B57 B61 37.3(3) . . . . ?
B56 B53 B58 C62 0.7(3) . . . . ?
B56 B53 B58 B54 100.7(3) . . . . ?
B56 B53 B58 B57 -37.4(2) . . . . ?
B56 B53 B58 B63 62.5(3) . . . . ?
B56 B55 B59 C60 33.1(2) . . . . ?
B56 B55 B59 B54 -100.9(3) . . . . ?
B56 B55 B59 B63 -61.8(3) . . . . ?
B56 B55 B59 B64 0.4(4) . . . . ?
B56 B57 B58 C62 -98.3(3) . . . . ?
B56 B57 B58 B53 38.3(2) . . . . ?
B56 B57 B58 B54 0.7(4) . . . . ?
B56 B57 B58 B63 -61.5(3) . . . . ?
B56 B57 B61 C60 39.6(3) . . . . ?
B56 B57 B61 C62 136.5(3) . . . . ?
B56 B57 B61 B64 100.9(3) . . . . ?
B56 B61 B64 C60 -33.4(3) . . . . ?
B56 B61 B64 C62 98.9(3) . . . . ?
B56 B61 B64 B59 -0.2(4) . . . . ?
B56 B61 B64 B63 61.5(3) . . . . ?
B57 C62 B58 B53 -38.7(2) . . . . ?
B57 C62 B58 B54 -101.8(3) . . . . ?
B57 C62 B58 B63 -137.9(3) . . . . ?
B57 C62 B61 C60 99.6(3) . . . . ?
B57 C62 B61 B56 38.3(3) . . . . ?
B57 C62 B61 B64 140.0(3) . . . . ?
B57 C62 B63 B54 0.3(4) . . . . ?
B57 C62 B63 B58 38.4(3) . . . . ?
B57 C62 B63 B59 -65.9(3) . . . . ?
B57 C62 B63 B64 -105.1(3) . . . . ?
B57 C62 B64 C60 2.2(4) . . . . ?
B57 C62 B64 B59 62.9(4) . . . . ?
B57 C62 B64 B61 -37.7(3) . . . . ?
B57 C62 B64 B63 99.8(3) . . . . ?
B57 B53 B54 B55 99.7(3) . . . . ?
B57 B53 B54 B58 -37.2(2) . . . . ?
B57 B53 B54 B59 62.6(3) . . . . ?
B57 B53 B54 B63 1.1(3) . . . . ?
B57 B53 B55 C60 -2.7(3) . . . . ?
B57 B53 B55 B54 -101.0(3) . . . . ?
B57 B53 B55 B56 36.9(3) . . . . ?
B57 B53 B55 B59 -63.9(3) . . . . ?
B57 B53 B56 C60 -98.4(3) . . . . ?
B57 B53 B56 B55 -138.1(3) . . . . ?
B57 B53 B56 B61 -37.5(3) . . . . ?
B57 B53 B58 C62 38.1(3) . . . . ?
B57 B53 B58 B54 138.1(3) . . . . ?
B57 B53 B58 B63 100.0(3) . . . . ?
B57 B56 B61 C60 -134.0(3) . . . . ?
B57 B56 B61 C62 -38.2(3) . . . . ?
B57 B56 B61 B64 -100.8(3) . . . . ?
B57 B58 B63 C62 -36.9(3) . . . . ?
B57 B58 B63 B54 101.9(3) . . . . ?
B57 B58 B63 B59 64.4(4) . . . . ?
B57 B58 B63 B64 -3.0(4) . . . . ?
B57 B61 B64 C60 -96.7(3) . . . . ?
B57 B61 B64 C62 35.7(2) . . . . ?
B57 B61 B64 B59 -63.5(3) . . . . ?
B57 B61 B64 B63 -1.7(4) . . . . ?
B58 C62 B57 B53 38.5(2) . . . . ?
B58 C62 B57 B56 101.8(3) . . . . ?
B58 C62 B57 B61 140.1(3) . . . . ?
B58 C62 B61 C60 62.5(3) . . . . ?
B58 C62 B61 B56 1.3(4) . . . . ?
B58 C62 B61 B57 -37.1(3) . . . . ?
B58 C62 B61 B64 102.9(3) . . . . ?
B58 C62 B63 B54 -38.0(3) . . . . ?
B58 C62 B63 B59 -104.2(3) . . . . ?
B58 C62 B63 B64 -143.4(3) . . . . ?
B58 C62 B64 C60 -63.9(4) . . . . ?
B58 C62 B64 B59 -3.2(4) . . . . ?
B58 C62 B64 B61 -103.8(3) . . . . ?
B58 C62 B64 B63 33.7(3) . . . . ?
B58 B53 B54 B55 136.8(3) . . . . ?
B58 B53 B54 B59 99.7(3) . . . . ?
B58 B53 B54 B63 38.3(2) . . . . ?
B58 B53 B55 C60 59.9(3) . . . . ?
B58 B53 B55 B54 -38.4(3) . . . . ?
B58 B53 B55 B56 99.5(3) . . . . ?
B58 B53 B55 B59 -1.3(3) . . . . ?
B58 B53 B56 C60 -60.9(3) . . . . ?
B58 B53 B56 B55 -100.5(3) . . . . ?
B58 B53 B56 B57 37.5(3) . . . . ?
B58 B53 B56 B61 0.1(3) . . . . ?
B58 B53 B57 C62 -38.3(3) . . . . ?
B58 B53 B57 B56 -137.4(3) . . . . ?
B58 B53 B57 B61 -100.1(3) . . . . ?
B58 B54 B55 C60 -60.8(3) . . . . ?
B58 B54 B55 B53 38.2(2) . . . . ?
B58 B54 B55 B56 0.5(3) . . . . ?
B58 B54 B55 B59 -100.2(3) . . . . ?
B58 B54 B59 C60 60.6(3) . . . . ?
B58 B54 B59 B55 100.3(3) . . . . ?
B58 B54 B59 B63 -35.4(3) . . . . ?
B58 B54 B59 B64 -0.9(4) . . . . ?
B58 B54 B63 C62 37.6(3) . . . . ?
B58 B54 B63 B59 140.0(3) . . . . ?
B58 B54 B63 B64 103.1(3) . . . . ?
B58 B57 B61 C60 -61.3(3) . . . . ?
B58 B57 B61 C62 35.5(3) . . . . ?
B58 B57 B61 B56 -101.0(3) . . . . ?
B58 B57 B61 B64 0.0(4) . . . . ?
B58 B63 B64 C60 63.0(3) . . . . ?
B58 B63 B64 C62 -33.9(3) . . . . ?
B58 B63 B64 B59 103.8(3) . . . . ?
B58 B63 B64 B61 2.9(4) . . . . ?
B59 C60 B55 B53 -102.2(3) . . . . ?
B59 C60 B55 B54 -40.0(2) . . . . ?
B59 C60 B55 B56 -142.6(3) . . . . ?
B59 C60 B56 B53 -4.2(4) . . . . ?
B59 C60 B56 B55 36.2(3) . . . . ?
B59 C60 B56 B57 -66.7(3) . . . . ?
B59 C60 B56 B61 -106.8(3) . . . . ?
B59 C60 B61 C62 4.0(4) . . . . ?
B59 C60 B61 B56 105.6(3) . . . . ?
B59 C60 B61 B57 65.6(4) . . . . ?
B59 C60 B61 B64 -36.8(3) . . . . ?
B59 C60 B64 C62 102.2(3) . . . . ?
B59 C60 B64 B61 142.3(3) . . . . ?
B59 C60 B64 B63 40.9(2) . . . . ?
B59 B54 B55 C60 39.4(2) . . . . ?
B59 B54 B55 B53 138.4(3) . . . . ?
B59 B54 B55 B56 100.7(3) . . . . ?
B59 B54 B58 C62 -1.1(4) . . . . ?
B59 B54 B58 B53 -101.3(3) . . . . ?
B59 B54 B58 B57 -63.5(3) . . . . ?
B59 B54 B58 B63 35.0(2) . . . . ?
B59 B54 B63 C62 -102.4(3) . . . . ?
B59 B54 B63 B58 -140.0(3) . . . . ?
B59 B54 B63 B64 -36.9(3) . . . . ?
B59 B55 B56 C60 -33.0(2) . . . . ?
B59 B55 B56 B53 100.9(3) . . . . ?
B59 B55 B56 B57 63.2(3) . . . . ?
B59 B55 B56 B61 -0.6(4) . . . . ?
B59 B63 B64 C60 -40.8(2) . . . . ?
B59 B63 B64 C62 -137.8(3) . . . . ?
B59 B63 B64 B61 -100.9(3) . . . . ?
B61 C60 B55 B53 4.3(4) . . . . ?
B61 C60 B55 B54 66.5(3) . . . . ?
B61 C60 B55 B56 -36.0(3) . . . . ?
B61 C60 B55 B59 106.5(3) . . . . ?
B61 C60 B56 B53 102.7(3) . . . . ?
B61 C60 B56 B55 143.1(3) . . . . ?
B61 C60 B56 B57 40.2(3) . . . . ?
B61 C60 B59 B54 -65.7(3) . . . . ?
B61 C60 B59 B55 -106.1(3) . . . . ?
B61 C60 B59 B63 -4.0(4) . . . . ?
B61 C60 B59 B64 37.0(3) . . . . ?
B61 C60 B64 C62 -40.2(3) . . . . ?
B61 C60 B64 B59 -142.3(3) . . . . ?
B61 C60 B64 B63 -101.4(3) . . . . ?
B61 C62 B57 B53 -101.6(3) . . . . ?
B61 C62 B57 B56 -38.3(3) . . . . ?
B61 C62 B57 B58 -140.1(3) . . . . ?
B61 C62 B58 B53 -1.2(4) . . . . ?
B61 C62 B58 B54 -64.4(4) . . . . ?
B61 C62 B58 B57 37.4(3) . . . . ?
B61 C62 B58 B63 -100.5(3) . . . . ?
B61 C62 B63 B54 66.2(3) . . . . ?
B61 C62 B63 B58 104.3(3) . . . . ?
B61 C62 B63 B59 0.0(4) . . . . ?
B61 C62 B63 B64 -39.2(3) . . . . ?
B61 C62 B64 C60 40.0(2) . . . . ?
B61 C62 B64 B59 100.6(3) . . . . ?
B61 C62 B64 B63 137.5(3) . . . . ?
B61 B56 B57 C62 37.6(3) . . . . ?
B61 B56 B57 B53 138.4(3) . . . . ?
B61 B56 B57 B58 100.3(3) . . . . ?
B61 B57 B58 C62 -35.0(3) . . . . ?
B61 B57 B58 B53 101.5(3) . . . . ?
B61 B57 B58 B54 64.0(3) . . . . ?
B61 B57 B58 B63 1.8(4) . . . . ?
B63 C62 B57 B53 0.4(4) . . . . ?
B63 C62 B57 B56 63.7(3) . . . . ?
B63 C62 B57 B58 -38.1(3) . . . . ?
B63 C62 B57 B61 102.0(3) . . . . ?
B63 C62 B58 B53 99.2(3) . . . . ?
B63 C62 B58 B54 36.1(3) . . . . ?
B63 C62 B58 B57 137.9(3) . . . . ?
B63 C62 B61 C60 -2.3(3) . . . . ?
B63 C62 B61 B56 -63.6(3) . . . . ?
B63 C62 B61 B57 -101.9(3) . . . . ?
B63 C62 B61 B64 38.1(3) . . . . ?
B63 C62 B64 C60 -97.6(3) . . . . ?
B63 C62 B64 B59 -36.9(3) . . . . ?
B63 C62 B64 B61 -137.5(3) . . . . ?
B63 B54 B55 C60 1.2(3) . . . . ?
B63 B54 B55 B53 100.3(3) . . . . ?
B63 B54 B55 B56 62.5(3) . . . . ?
B63 B54 B55 B59 -38.1(2) . . . . ?
B63 B54 B58 C62 -36.1(3) . . . . ?
B63 B54 B58 B53 -136.3(3) . . . . ?
B63 B54 B58 B57 -98.5(3) . . . . ?
B63 B54 B59 C60 95.9(3) . . . . ?
B63 B54 B59 B55 135.7(3) . . . . ?
B63 B54 B59 B64 34.5(3) . . . . ?
B63 B59 B64 C60 131.7(3) . . . . ?
B63 B59 B64 C62 37.3(3) . . . . ?
B63 B59 B64 B61 98.8(3) . . . . ?
B64 C60 B55 B53 -66.2(3) . . . . ?
B64 C60 B55 B54 -4.1(3) . . . . ?
B64 C60 B55 B56 -106.6(3) . . . . ?
B64 C60 B55 B59 35.9(3) . . . . ?
B64 C60 B56 B53 65.7(3) . . . . ?
B64 C60 B56 B55 106.1(3) . . . . ?
B64 C60 B56 B57 3.2(4) . . . . ?
B64 C60 B56 B61 -37.0(3) . . . . ?
B64 C60 B59 B54 -102.7(3) . . . . ?
B64 C60 B59 B55 -143.1(3) . . . . ?
B64 C60 B59 B63 -41.0(2) . . . . ?
B64 C60 B61 C62 40.8(2) . . . . ?
B64 C60 B61 B56 142.4(3) . . . . ?
B64 C60 B61 B57 102.4(3) . . . . ?
B64 C62 B57 B53 -63.8(4) . . . . ?
B64 C62 B57 B56 -0.5(4) . . . . ?
B64 C62 B57 B58 -102.3(3) . . . . ?
B64 C62 B57 B61 37.8(3) . . . . ?
B64 C62 B58 B53 65.8(4) . . . . ?
B64 C62 B58 B54 2.7(4) . . . . ?
B64 C62 B58 B57 104.5(3) . . . . ?
B64 C62 B58 B63 -33.4(3) . . . . ?
B64 C62 B61 C60 -40.4(2) . . . . ?
B64 C62 B61 B56 -101.7(3) . . . . ?
B64 C62 B61 B57 -140.0(3) . . . . ?
B64 C62 B63 B54 105.4(3) . . . . ?
B64 C62 B63 B58 143.4(3) . . . . ?
B64 C62 B63 B59 39.2(3) . . . . ?
B64 B59 B63 C62 -38.5(3) . . . . ?
B64 B59 B63 B54 -141.2(3) . . . . ?
B64 B59 B63 B58 -103.7(3) . . . . ?

loop_
_smtbx_masks_void_nr
_smtbx_masks_void_average_x
_smtbx_masks_void_average_y
_smtbx_masks_void_average_z
_smtbx_masks_void_volume
_smtbx_masks_void_count_electrons
_smtbx_masks_void_content
1 -0.250 -0.223 0.250 260.9 80.4 ?
2 0.250 0.531 0.750 260.9 80.5 ?
